data_1515064
loop_
_publ_author_name
'Wei, Yanhui'
'Sun, Di'
'Yuan, Daqiang'
'Liu, Yongjun'
'Zhao, Yi'
'Li, Xiyou'
'Wang, Suna'
'Dou, Jianmin'
'Wang, Xingpo'
'Hao, Aiyou'
'Sun, Daofeng'

_publ_section_title
;
 Pb(ii) metal--organic nanotubes based on cyclodextrins: biphasic
 synthesis, structures and properties
;
_journal_issue 7
_journal_name_full 'Chemical Science'
_journal_page_first 2282
_journal_paper_doi 10.1039/c2sc20187a
_journal_volume 3
_journal_year 2012
_chemical_formula_sum 'C101.5 H146.5 O96 Pb14'
_chemical_formula_weight 5803.35
_chemical_name_systematic
;
?
;
_space_group_IT_number 19
_symmetry_space_group_name_Hall 'P 2ac 2ab'
_symmetry_space_group_name_H-M 'P 21 21 21'
_atom_sites_solution_hydrogens geom
_atom_sites_solution_primary direct
_atom_sites_solution_secondary difmap
_audit_creation_method SHELXL-97
_cell_angle_alpha 90.00
_cell_angle_beta 90.00
_cell_angle_gamma 90.00
_cell_formula_units_Z 4
_cell_length_a 15.6077(13)
_cell_length_b 24.196(2)
_cell_length_c 38.766(3)
_cell_measurement_temperature 273(2)
_cell_volume 14640(2)
_computing_structure_refinement 'SHELXL-97 (Sheldrick, 1997)'
_computing_structure_solution 'SHELXS-97 (Sheldrick, 1990)'
_diffrn_ambient_temperature 273(2)
_diffrn_measured_fraction_theta_full 0.998
_diffrn_measured_fraction_theta_max 0.998
_diffrn_radiation_monochromator graphite
_diffrn_radiation_source 'fine-focus sealed tube'
_diffrn_radiation_type MoK\a
_diffrn_radiation_wavelength 0.71073
_diffrn_reflns_av_R_equivalents 0.0474
_diffrn_reflns_av_sigmaI/netI 0.0466
_diffrn_reflns_limit_h_max 18
_diffrn_reflns_limit_h_min -18
_diffrn_reflns_limit_k_max 28
_diffrn_reflns_limit_k_min -28
_diffrn_reflns_limit_l_max 45
_diffrn_reflns_limit_l_min -45
_diffrn_reflns_number 100664
_diffrn_reflns_theta_full 24.72
_diffrn_reflns_theta_max 24.72
_diffrn_reflns_theta_min 2.19
_exptl_absorpt_coefficient_mu 16.147
_exptl_absorpt_correction_T_max 0.4990
_exptl_absorpt_correction_T_min 0.2951
_exptl_crystal_density_diffrn 2.633
_exptl_crystal_density_method 'not measured'
_exptl_crystal_F_000 10686
_exptl_crystal_size_max 0.10
_exptl_crystal_size_mid 0.08
_exptl_crystal_size_min 0.05
_refine_diff_density_max 1.338
_refine_diff_density_min -0.715
_refine_diff_density_rms 0.159
_refine_ls_abs_structure_details 'Flack H D (1983), Acta Cryst. A39, 876-881'
_refine_ls_abs_structure_Flack -0.007(4)
_refine_ls_extinction_method none
_refine_ls_goodness_of_fit_ref 1.004
_refine_ls_hydrogen_treatment mixed
_refine_ls_matrix_type full
_refine_ls_number_parameters 1879
_refine_ls_number_reflns 24936
_refine_ls_number_restraints 0
_refine_ls_restrained_S_all 1.004
_refine_ls_R_factor_all 0.0344
_refine_ls_R_factor_gt 0.0285
_refine_ls_shift/su_max 0.003
_refine_ls_shift/su_mean 0.000
_refine_ls_structure_factor_coef Fsqd
_refine_ls_weighting_details 'calc w=1/[\s^2^(Fo^2^)+(0.0298P)^2^+0.0000P] where P=(Fo^2^+2Fc^2^)/3'
_refine_ls_weighting_scheme calc
_refine_ls_wR_factor_gt 0.0609
_refine_ls_wR_factor_ref 0.0630
_reflns_number_gt 22720
_reflns_number_total 24936
_reflns_threshold_expression >2sigma(I)
_cod_data_source_file c2sc20187a.txt
_cod_data_source_block p
_cod_original_formula_sum 'C101.50 H146.50 O96 Pb14'
_cod_database_code 1515064

loop_
_symmetry_equiv_pos_as_xyz
'x, y, z'
'-x+1/2, -y, z+1/2'
'-x, y+1/2, -z+1/2'
'x+1/2, -y+1/2, -z'

loop_
_atom_site_label
_atom_site_type_symbol
_atom_site_fract_x
_atom_site_fract_y
_atom_site_fract_z
_atom_site_U_iso_or_equiv
_atom_site_adp_type
_atom_site_occupancy
_atom_site_symmetry_multiplicity
_atom_site_calc_flag
_atom_site_refinement_flags
Pb1 Pb 0.73227(2) 0.248096(15) 1.002279(9) 0.02438(8) Uani 1 1 d .
Pb2 Pb 0.71592(2) 0.220054(15) 0.905112(10) 0.02329(9) Uani 1 1 d .
Pb3 Pb 0.69015(2) 0.334363(15) 0.838376(10) 0.02450(9) Uani 1 1 d .
Pb4 Pb 0.68772(2) 0.199823(15) 0.786980(10) 0.02371(9) Uani 1 1 d .
Pb5 Pb 0.67320(2) 0.176677(17) 0.688178(10) 0.02757(9) Uani 1 1 d .
Pb6 Pb 0.69107(2) 0.033949(15) 0.728298(10) 0.02394(9) Uani 1 1 d .
Pb7 Pb 0.68947(2) -0.103602(16) 0.679292(10) 0.02494(9) Uani 1 1 d .
Pb8 Pb 0.71571(2) -0.145323(15) 0.773740(10) 0.02300(8) Uani 1 1 d .
Pb9 Pb 0.73984(2) -0.292041(15) 0.807751(10) 0.02390(8) Uani 1 1 d .
Pb10 Pb 0.74666(2) -0.203579(15) 0.891978(9) 0.02232(8) Uani 1 1 d .
Pb11 Pb 0.78177(2) -0.255487(15) 0.984953(9) 0.02220(8) Uani 1 1 d .
Pb12 Pb 0.76366(2) -0.097161(15) 0.991609(10) 0.02377(8) Uani 1 1 d .
Pb13 Pb 0.77642(2) -0.002366(16) 1.070389(10) 0.02635(9) Uani 1 1 d .
Pb14 Pb 0.74616(2) 0.091238(15) 0.992845(10) 0.02484(8) Uani 1 1 d .
O1 O 0.6595(4) 0.1689(3) 0.99543(18) 0.0245(16) Uani 1 1 d .
O01 O 0.7666(4) 0.3328(3) 0.73715(16) 0.0251(15) Uani 1 1 d .
O2 O 0.3247(5) 0.1377(4) 1.0064(2) 0.052(2) Uani 1 1 d .
H2A H 0.2818 0.1208 1.0124 0.078 Uiso 1 1 calc R
O02 O 0.6944(4) -0.2247(3) 1.07303(17) 0.0287(16) Uani 1 1 d .
O03 O 1.2534(5) 0.0146(3) 1.0724(2) 0.043(2) Uani 1 1 d .
O3 O 0.4169(4) 0.1997(3) 0.95664(17) 0.0236(15) Uani 1 1 d .
O4 O 0.5049(4) 0.2053(3) 0.90845(18) 0.0248(16) Uani 1 1 d .
O04 O 0.8409(5) 0.3839(3) 0.92317(19) 0.0377(19) Uani 1 1 d .
O5 O 0.6361(4) 0.2578(3) 0.95072(17) 0.0223(15) Uani 1 1 d .
O05 O 0.6141(5) -0.3610(3) 0.9025(2) 0.047(2) Uani 1 1 d .
O6 O 0.6200(4) 0.2720(3) 0.87132(17) 0.0241(16) Uani 1 1 d .
O06 O 0.1954(5) 0.3177(4) 0.8465(2) 0.051(2) Uani 1 1 d .
O7 O 0.2911(5) 0.2548(4) 0.8889(2) 0.053(2) Uani 1 1 d .
H7A H 0.2637 0.2669 0.8726 0.079 Uiso 1 1 calc R
O07 O 1.2077(5) -0.1342(3) 1.03742(19) 0.0365(18) Uani 1 1 d .
O08 O 0.4775(5) 0.0741(3) 1.1141(2) 0.0382(19) Uani 1 1 d .
O8 O 0.3873(4) 0.2318(3) 0.82757(17) 0.0248(16) Uani 1 1 d .
O9 O 0.4882(4) 0.1824(3) 0.79510(18) 0.0242(16) Uani 1 1 d .
O09 O 1.1194(5) 0.3631(3) 0.9044(2) 0.048(2) Uani 1 1 d .
O10 O 0.6038(4) 0.2749(3) 0.79981(17) 0.0240(16) Uani 1 1 d .
O010 O 0.8254(5) 0.1739(3) 0.6374(2) 0.047(2) Uani 1 1 d .
O11 O 0.5975(4) 0.1837(3) 0.73823(19) 0.0280(17) Uani 1 1 d .
O011 O 1.1533(5) -0.0723(3) 0.66271(19) 0.0374(19) Uani 1 1 d .
O12 O 0.2772(5) 0.1830(3) 0.7697(2) 0.043(2) Uani 1 1 d .
H12A H 0.2966 0.2087 0.7810 0.064 Uiso 1 1 calc R
O012 O 0.8127(6) 0.0551(3) 0.6318(2) 0.055(2) Uani 1 1 d .
O013 O 1.2077(5) 0.0312(3) 0.6774(2) 0.044(2) Uani 1 1 d .
O13 O 0.3773(4) 0.0916(3) 0.73375(17) 0.0237(16) Uani 1 1 d .
O14 O 0.4842(4) 0.0245(3) 0.74143(18) 0.0241(15) Uani 1 1 d .
O014 O 0.9335(5) -0.1556(3) 1.0708(2) 0.053(2) Uani 1 1 d .
O15 O 0.5955(4) 0.0893(3) 0.69678(18) 0.0249(16) Uani 1 1 d .
O015 O 0.6157(5) 0.3641(3) 0.9265(2) 0.051(2) Uani 1 1 d .
O16 O 0.6069(4) -0.0395(3) 0.70755(19) 0.0275(17) Uani 1 1 d .
O016 O 0.3414(6) 0.3558(4) 0.9182(2) 0.058(3) Uani 1 1 d .
O17 O 0.2867(5) -0.0499(3) 0.7198(2) 0.044(2) Uani 1 1 d .
H17A H 0.2651 -0.0224 0.7111 0.067 Uiso 1 1 calc R
O017 O 1.0000(5) 0.1540(4) 0.6450(2) 0.052(2) Uani 1 1 d .
O018 O 0.5184(7) -0.0360(4) 1.1135(2) 0.063(3) Uani 1 1 d .
O18 O 0.4016(4) -0.1170(3) 0.75409(18) 0.0240(16) Uani 1 1 d .
O19 O 0.5187(4) -0.1426(3) 0.78885(18) 0.0245(16) Uani 1 1 d .
O019 O 0.4113(6) -0.1483(4) 1.0858(3) 0.062(3) Uani 1 1 d .
O20 O 0.6218(4) -0.1511(3) 0.72701(17) 0.0229(15) Uani 1 1 d .
O020 O 0.6605(6) -0.4625(4) 0.8736(2) 0.063(3) Uani 1 1 d .
O21 O 0.6429(4) -0.2252(3) 0.79687(17) 0.0244(16) Uani 1 1 d .
O021 O 1.3441(8) -0.0273(5) 0.8859(3) 0.096(4) Uani 1 1 d .
H02A H 1.3481 -0.0598 0.8801 0.144 Uiso 1 1 calc R
O22 O 0.3169(5) -0.1312(3) 0.86171(19) 0.0402(19) Uani 1 1 d .
H22A H 0.2664 -0.1256 0.8569 0.060 Uiso 1 1 calc R
O022 O 0.4940(9) -0.5023(5) 0.8574(3) 0.108(5) Uani 1 1 d .
O023 O 0.4829(7) 0.3916(5) 0.8824(3) 0.076(3) Uani 1 1 d .
O23 O 0.4388(4) -0.2208(3) 0.86326(18) 0.0262(16) Uani 1 1 d .
O24 O 0.5492(4) -0.1987(3) 0.90149(17) 0.0204(15) Uani 1 1 d .
O25 O 0.6602(4) -0.2709(3) 0.86444(17) 0.0217(15) Uani 1 1 d .
O26 O 0.6831(4) -0.2290(3) 0.94454(15) 0.0217(15) Uani 1 1 d .
O024 O 0.3981(14) -0.4188(11) 0.8740(4) 0.208(10) Uani 1 1 d .
O27 O 0.3592(4) -0.2415(3) 0.94281(17) 0.0281(16) Uani 1 1 d .
H27A H 0.3093 -0.2478 0.9375 0.042 Uiso 1 1 calc R
O28 O 0.4621(4) -0.1729(3) 0.98882(17) 0.0229(15) Uani 1 1 d .
O29 O 0.5564(4) -0.0990(3) 0.99574(18) 0.0256(16) Uani 1 1 d .
O30 O 0.6909(4) -0.1780(3) 1.00984(17) 0.0254(15) Uani 1 1 d .
O025 O 0.867(3) 0.0351(12) 0.8192(11) 0.44(4) Uani 1 1 d .
O31 O 0.6868(4) -0.0500(3) 1.03518(17) 0.0255(15) Uani 1 1 d .
O026 O 0.4507(11) 0.0610(8) 0.8737(10) 0.288(18) Uani 1 1 d .
O32 O 0.3509(4) -0.0647(3) 1.0424(2) 0.0327(18) Uani 1 1 d .
H32A H 0.3794 -0.0912 1.0489 0.049 Uiso 1 1 calc R
O33 O 0.4519(4) 0.0265(3) 1.02839(19) 0.0267(16) Uani 1 1 d .
O34 O 0.5391(4) 0.0840(3) 0.99491(18) 0.0246(16) Uani 1 1 d .
O35 O 0.6770(4) 0.0651(3) 1.04413(17) 0.0269(16) Uani 1 1 d .
O36 O 0.8049(4) 0.2311(3) 0.95237(16) 0.0247(15) Uani 1 1 d .
O37 O 1.1215(5) 0.2611(3) 0.9402(2) 0.045(2) Uani 1 1 d .
H37A H 1.1188 0.2858 0.9257 0.068 Uiso 1 1 calc R
O38 O 1.0469(4) 0.1724(3) 0.97534(17) 0.0249(16) Uani 1 1 d .
O39 O 0.9606(4) 0.0941(3) 0.98225(17) 0.0239(16) Uani 1 1 d .
O40 O 0.8276(4) 0.1659(3) 1.01161(16) 0.0226(15) Uani 1 1 d .
O41 O 0.8452(4) 0.0425(3) 1.02710(18) 0.0248(16) Uani 1 1 d .
O42 O 1.1728(4) 0.0661(3) 1.0178(2) 0.0385(19) Uani 1 1 d .
H42A H 1.1944 0.0402 1.0282 0.058 Uiso 1 1 calc R
O43 O 1.0768(4) -0.0335(3) 1.00474(19) 0.0257(16) Uani 1 1 d .
O44 O 0.9722(4) -0.0859(3) 0.97682(18) 0.0244(16) Uani 1 1 d .
O45 O 0.8596(4) -0.0724(3) 1.03601(18) 0.0235(15) Uani 1 1 d .
O46 O 0.8541(4) -0.1739(3) 0.98230(16) 0.0221(15) Uani 1 1 d .
O47 O 1.1801(5) -0.1574(3) 0.97031(19) 0.0359(18) Uani 1 1 d .
H47A H 1.1829 -0.1417 0.9890 0.054 Uiso 1 1 calc R
O48 O 1.0652(4) -0.1930(3) 0.91944(18) 0.0247(16) Uani 1 1 d .
O49 O 0.9495(4) -0.1845(3) 0.88107(17) 0.0229(15) Uani 1 1 d .
O50 O 0.8482(4) -0.2499(3) 0.92772(17) 0.0221(15) Uani 1 1 d .
O51 O 0.8212(4) -0.2411(3) 0.84404(17) 0.0247(15) Uani 1 1 d .
O52 O 1.1689(4) -0.1276(3) 0.82460(19) 0.0335(18) Uani 1 1 d .
H52A H 1.2152 -0.1266 0.8346 0.050 Uiso 1 1 calc R
O53 O 1.0306(4) -0.1785(3) 0.79168(17) 0.0219(15) Uani 1 1 d .
O54 O 0.9153(4) -0.1249(3) 0.77057(18) 0.0232(15) Uani 1 1 d .
O55 O 0.8086(4) -0.2227(3) 0.77276(17) 0.0273(16) Uani 1 1 d .
O56 O 0.7829(4) -0.1146(2) 0.72296(16) 0.0245(15) Uani 1 1 d .
O57 O 1.1047(4) -0.1160(3) 0.7253(2) 0.0337(18) Uani 1 1 d .
H57A H 1.1433 -0.1354 0.7331 0.050 Uiso 1 1 calc R
O58 O 1.0012(4) -0.0208(3) 0.70990(18) 0.0257(16) Uani 1 1 d .
O59 O 0.8982(4) 0.0436(3) 0.72765(18) 0.0253(16) Uani 1 1 d .
O60 O 0.7710(4) -0.0142(3) 0.68643(17) 0.0291(16) Uani 1 1 d .
O61 O 0.7631(4) 0.1125(2) 0.70790(17) 0.0252(15) Uani 1 1 d .
O62 O 1.0977(5) 0.1132(3) 0.69942(19) 0.038(2) Uani 1 1 d .
H62A H 1.0554 0.1246 0.6891 0.057 Uiso 1 1 calc R
O63 O 0.9907(4) 0.1826(3) 0.73991(18) 0.0251(16) Uani 1 1 d .
O64 O 0.8969(4) 0.1993(3) 0.78536(18) 0.0263(16) Uani 1 1 d .
O65 O 0.7629(4) 0.2205(3) 0.73494(16) 0.0255(15) Uani 1 1 d .
O66 O 0.7746(4) 0.2697(3) 0.81234(17) 0.0245(15) Uani 1 1 d .
O67 O 1.1044(5) 0.2620(3) 0.7951(2) 0.043(2) Uani 1 1 d .
H67A H 1.1322 0.2821 0.8079 0.065 Uiso 1 1 calc R
O68 O 1.0123(4) 0.2627(3) 0.85837(18) 0.0254(16) Uani 1 1 d .
O69 O 0.9245(4) 0.2201(3) 0.89901(17) 0.0226(15) Uani 1 1 d .
O70 O 0.7891(4) 0.2980(2) 0.88275(17) 0.0232(15) Uani 1 1 d .
C1 C 0.5887(6) 0.1689(4) 0.9726(3) 0.024(2) Uani 1 1 d .
H1A H 0.6051 0.1495 0.9514 0.029 Uiso 1 1 calc R
C01 C 1.1397(12) 0.0720(7) 0.8462(6) 0.088(6) Uani 1 1 d .
H01A H 1.0807 0.0818 0.8412 0.105 Uiso 1 1 calc R
H01B H 1.1764 0.1012 0.8374 0.105 Uiso 1 1 calc R
C2 C 0.5119(6) 0.1392(4) 0.9887(3) 0.021(2) Uani 1 1 d .
H2B H 0.4964 0.1569 1.0105 0.025 Uiso 1 1 calc R
C02 C 1.1527(13) 0.0656(8) 0.8859(6) 0.116(9) Uani 1 1 d .
H02B H 1.1432 0.1011 0.8968 0.139 Uiso 1 1 calc R
H02C H 1.1098 0.0402 0.8947 0.139 Uiso 1 1 calc R
C3 C 0.4360(6) 0.1424(4) 0.9634(3) 0.024(2) Uani 1 1 d .
H3A H 0.4537 0.1253 0.9417 0.029 Uiso 1 1 calc R
C03 C 1.1609(9) 0.0198(6) 0.8296(5) 0.075(5) Uani 1 1 d .
H03A H 1.1559 0.0243 0.8048 0.090 Uiso 1 1 calc R
H03B H 1.1196 -0.0078 0.8367 0.090 Uiso 1 1 calc R
C4 C 0.3555(7) 0.1153(5) 0.9748(3) 0.044(3) Uani 1 1 d .
H4A H 0.3121 0.1199 0.9571 0.053 Uiso 1 1 calc R
H4B H 0.3656 0.0761 0.9777 0.053 Uiso 1 1 calc R
C04 C 1.2380(13) 0.0453(7) 0.8958(4) 0.090(6) Uani 1 1 d .
H04A H 1.2395 0.0384 0.9204 0.108 Uiso 1 1 calc R
H04B H 1.2808 0.0731 0.8905 0.108 Uiso 1 1 calc R
C05 C 1.2582(11) -0.0064(6) 0.8770(4) 0.072(4) Uani 1 1 d .
H05A H 1.2166 -0.0343 0.8843 0.087 Uiso 1 1 calc R
C5 C 0.4859(6) 0.2286(4) 0.9409(3) 0.022(2) Uani 1 1 d .
H5A H 0.4688 0.2672 0.9375 0.026 Uiso 1 1 calc R
C06 C 1.2509(10) -0.0010(6) 0.8380(4) 0.073(4) Uani 1 1 d .
H06A H 1.2606 -0.0366 0.8271 0.087 Uiso 1 1 calc R
H06B H 1.2935 0.0248 0.8295 0.087 Uiso 1 1 calc R
C6 C 0.5650(6) 0.2273(4) 0.9636(3) 0.024(2) Uani 1 1 d .
H6A H 0.5487 0.2451 0.9854 0.029 Uiso 1 1 calc R
C07 C 0.867(2) 0.0737(8) 0.8692(10) 0.155(14) Uani 1 1 d .
C7 C 0.5560(6) 0.2407(4) 0.8547(3) 0.025(2) Uani 1 1 d .
H7B H 0.5790 0.2038 0.8499 0.030 Uiso 1 1 calc R
C08 C 0.847(2) 0.063(2) 0.8397(9) 0.24(3) Uani 1 1 d .
C8 C 0.4786(6) 0.2347(4) 0.8778(3) 0.023(2) Uani 1 1 d .
H8A H 0.4585 0.2715 0.8844 0.028 Uiso 1 1 calc R
C09 C 0.8789(18) 0.0393(15) 0.8960(6) 0.134(10) Uani 1 1 d .
H09A H 0.8931 0.0592 0.9157 0.161 Uiso 1 1 calc R
C9 C 0.4056(6) 0.2040(5) 0.8591(3) 0.029(2) Uani 1 1 d .
H9A H 0.4247 0.1664 0.8538 0.035 Uiso 1 1 calc R
C010 C 0.876(3) -0.0079(11) 0.9022(9) 0.201(19) Uani 1 1 d .
C10 C 0.3245(7) 0.2007(5) 0.8803(3) 0.037(3) Uani 1 1 d .
H10A H 0.2814 0.1803 0.8675 0.044 Uiso 1 1 calc R
H10B H 0.3362 0.1805 0.9014 0.044 Uiso 1 1 calc R
C011 C 0.8886(17) -0.0373(9) 0.8732(5) 0.120(9) Uani 1 1 d .
H01C H 0.9168 -0.0709 0.8759 0.144 Uiso 1 1 calc R
C11 C 0.4578(6) 0.2353(4) 0.8045(3) 0.023(2) Uani 1 1 d .
H11A H 0.4396 0.2549 0.7837 0.027 Uiso 1 1 calc R
C012 C 0.8635(13) -0.0234(8) 0.8385(5) 0.094(6) Uani 1 1 d .
H01D H 0.8423 -0.0526 0.8254 0.113 Uiso 1 1 calc R
C12 C 0.5298(6) 0.2670(4) 0.8212(3) 0.021(2) Uani 1 1 d .
H12B H 0.5075 0.3038 0.8268 0.025 Uiso 1 1 calc R
C13 C 0.5411(6) 0.1402(4) 0.7445(3) 0.027(2) Uani 1 1 d .
H13A H 0.5693 0.1145 0.7604 0.032 Uiso 1 1 calc R
C14 C 0.4600(6) 0.1617(4) 0.7621(3) 0.026(2) Uani 1 1 d .
H14A H 0.4344 0.1915 0.7485 0.031 Uiso 1 1 calc R
C15 C 0.3955(6) 0.1154(4) 0.7675(3) 0.024(2) Uani 1 1 d .
H15A H 0.4217 0.0870 0.7821 0.029 Uiso 1 1 calc R
C16 C 0.3109(7) 0.1314(4) 0.7828(3) 0.032(2) Uani 1 1 d .
H16A H 0.2698 0.1023 0.7782 0.038 Uiso 1 1 calc R
H16B H 0.3172 0.1344 0.8076 0.038 Uiso 1 1 calc R
C17 C 0.4514(6) 0.0657(4) 0.7190(3) 0.024(2) Uani 1 1 d .
H17B H 0.4352 0.0484 0.6971 0.029 Uiso 1 1 calc R
C18 C 0.5200(6) 0.1092(4) 0.7121(3) 0.025(2) Uani 1 1 d .
H18A H 0.4951 0.1360 0.6960 0.030 Uiso 1 1 calc R
C19 C 0.5528(6) -0.0615(4) 0.7336(3) 0.022(2) Uani 1 1 d .
H19A H 0.5802 -0.0553 0.7560 0.026 Uiso 1 1 calc R
C020 C 0.5761(16) 0.0197(10) 0.9084(7) 0.134(9) Uiso 1 1 d .
H02D H 0.5260 0.0148 0.9229 0.161 Uiso 1 1 calc R
H02E H 0.6240 0.0298 0.9231 0.161 Uiso 1 1 calc R
C20 C 0.4694(6) -0.0319(4) 0.7333(3) 0.023(2) Uani 1 1 d .
H20A H 0.4453 -0.0340 0.7100 0.028 Uiso 1 1 calc R
C021 C 0.5974(18) -0.0375(12) 0.8884(7) 0.156(10) Uiso 1 1 d .
H02F H 0.6577 -0.0460 0.8913 0.187 Uiso 1 1 calc R
H02G H 0.5648 -0.0672 0.8989 0.187 Uiso 1 1 calc R
C21 C 0.4054(6) -0.0575(4) 0.7585(3) 0.023(2) Uani 1 1 d .
H21A H 0.4246 -0.0495 0.7820 0.028 Uiso 1 1 calc R
C022 C 0.5785(17) -0.0358(13) 0.8529(8) 0.146(10) Uiso 1 1 d .
H02H H 0.5710 -0.0696 0.8418 0.175 Uiso 1 1 calc R
C22 C 0.3151(7) -0.0372(5) 0.7546(3) 0.041(3) Uani 1 1 d .
H22B H 0.2783 -0.0553 0.7713 0.049 Uiso 1 1 calc R
H22C H 0.3127 0.0023 0.7585 0.049 Uiso 1 1 calc R
C023 C 0.570(2) 0.0109(15) 0.8330(9) 0.187(13) Uiso 1 1 d .
H02I H 0.5782 0.0101 0.8093 0.224 Uiso 1 1 calc R
C23 C 0.4813(6) -0.1458(4) 0.7560(3) 0.023(2) Uani 1 1 d .
H23A H 0.4705 -0.1849 0.7508 0.027 Uiso 1 1 calc R
C024 C 0.5498(18) 0.0579(13) 0.8498(9) 0.153(11) Uiso 1 1 d .
H02J H 0.5631 0.0917 0.8369 0.183 Uiso 1 1 calc R
C24 C 0.5423(6) -0.1229(4) 0.7284(3) 0.025(2) Uani 1 1 d .
H24A H 0.5144 -0.1281 0.7061 0.029 Uiso 1 1 calc R
C025 C 0.5608(17) 0.0623(12) 0.8839(8) 0.143(10) Uiso 1 1 d .
H02K H 0.5815 0.0987 0.8912 0.171 Uiso 1 1 calc R
C25 C 0.5909(6) -0.2076(4) 0.8248(3) 0.023(2) Uani 1 1 d .
H25A H 0.6192 -0.1762 0.8360 0.028 Uiso 1 1 calc R
C26 C 0.5029(6) -0.1881(4) 0.8116(3) 0.025(2) Uani 1 1 d .
H26A H 0.4754 -0.2181 0.7987 0.030 Uiso 1 1 calc R
C27 C 0.4478(6) -0.1729(4) 0.8424(3) 0.024(2) Uani 1 1 d .
H27B H 0.4760 -0.1436 0.8557 0.029 Uiso 1 1 calc R
C28 C 0.3599(6) -0.1546(5) 0.8322(3) 0.032(3) Uani 1 1 d .
H28A H 0.3636 -0.1272 0.8140 0.039 Uiso 1 1 calc R
H28B H 0.3275 -0.1859 0.8236 0.039 Uiso 1 1 calc R
C29 C 0.5149(6) -0.2391(4) 0.8791(3) 0.023(2) Uani 1 1 d .
H29A H 0.5024 -0.2726 0.8925 0.028 Uiso 1 1 calc R
C30 C 0.5804(6) -0.2531(4) 0.8516(2) 0.023(2) Uani 1 1 d .
H30A H 0.5568 -0.2848 0.8391 0.028 Uiso 1 1 calc R
C31 C 0.6195(6) -0.1912(4) 0.9545(3) 0.022(2) Uani 1 1 d .
H31A H 0.6360 -0.1543 0.9464 0.026 Uiso 1 1 calc R
C32 C 0.5367(6) -0.2064(4) 0.9383(3) 0.026(2) Uani 1 1 d .
H32B H 0.5238 -0.2453 0.9431 0.031 Uiso 1 1 calc R
C33 C 0.4624(6) -0.1694(4) 0.9517(3) 0.026(2) Uani 1 1 d .
H33A H 0.4745 -0.1311 0.9451 0.031 Uiso 1 1 calc R
C34 C 0.3765(6) -0.1844(4) 0.9384(3) 0.025(2) Uani 1 1 d .
H34A H 0.3334 -0.1630 0.9505 0.030 Uiso 1 1 calc R
H34B H 0.3731 -0.1751 0.9141 0.030 Uiso 1 1 calc R
C35 C 0.5374(6) -0.1544(4) 1.0047(3) 0.022(2) Uani 1 1 d .
H35A H 0.5302 -0.1567 1.0298 0.026 Uiso 1 1 calc R
C36 C 0.6116(6) -0.1901(4) 0.9943(3) 0.023(2) Uani 1 1 d .
H36A H 0.5969 -0.2278 1.0013 0.028 Uiso 1 1 calc R
C37 C 0.6167(6) -0.0204(4) 1.0211(3) 0.021(2) Uani 1 1 d .
H37B H 0.6316 -0.0095 0.9975 0.026 Uiso 1 1 calc R
C38 C 0.5383(6) -0.0552(4) 1.0196(3) 0.024(2) Uani 1 1 d .
H38A H 0.5265 -0.0707 1.0425 0.029 Uiso 1 1 calc R
C39 C 0.4608(6) -0.0210(4) 1.0074(3) 0.022(2) Uani 1 1 d .
H39A H 0.4712 -0.0091 0.9836 0.026 Uiso 1 1 calc R
C40 C 0.3757(6) -0.0504(4) 1.0087(3) 0.030(3) Uani 1 1 d .
H40A H 0.3322 -0.0267 0.9987 0.036 Uiso 1 1 calc R
H40B H 0.3790 -0.0836 0.9948 0.036 Uiso 1 1 calc R
C41 C 0.5227(6) 0.0630(4) 1.0284(3) 0.024(2) Uani 1 1 d .
H41A H 0.5101 0.0940 1.0439 0.029 Uiso 1 1 calc R
C42 C 0.6007(6) 0.0322(4) 1.0421(3) 0.024(2) Uani 1 1 d .
H42B H 0.5869 0.0205 1.0657 0.029 Uiso 1 1 calc R
C43 C 0.8754(6) 0.1945(4) 0.9542(3) 0.024(2) Uani 1 1 d .
H43A H 0.8584 0.1591 0.9440 0.029 Uiso 1 1 calc R
C44 C 0.9497(6) 0.2167(4) 0.9343(3) 0.024(2) Uani 1 1 d .
H44A H 0.9627 0.2540 0.9427 0.029 Uiso 1 1 calc R
C45 C 1.0296(6) 0.1806(4) 0.9386(2) 0.023(2) Uani 1 1 d .
H45A H 1.0210 0.1449 0.9272 0.027 Uiso 1 1 calc R
C46 C 1.1088(7) 0.2092(5) 0.9239(3) 0.038(3) Uani 1 1 d .
H46A H 1.1588 0.1861 0.9276 0.046 Uiso 1 1 calc R
H46B H 1.1017 0.2146 0.8993 0.046 Uiso 1 1 calc R
C47 C 0.9786(6) 0.1486(4) 0.9945(3) 0.025(2) Uani 1 1 d .
H47B H 0.9956 0.1463 1.0188 0.031 Uiso 1 1 calc R
C48 C 0.8997(6) 0.1847(4) 0.9917(3) 0.025(2) Uani 1 1 d .
H48A H 0.9157 0.2208 1.0011 0.030 Uiso 1 1 calc R
C49 C 0.9075(6) 0.0133(4) 1.0092(3) 0.024(2) Uani 1 1 d .
H49A H 0.8843 0.0030 0.9866 0.029 Uiso 1 1 calc R
C50 C 0.9871(6) 0.0492(4) 1.0036(3) 0.022(2) Uani 1 1 d .
H50A H 1.0071 0.0635 1.0258 0.026 Uiso 1 1 calc R
C51 C 1.0586(6) 0.0167(4) 0.9865(3) 0.027(2) Uani 1 1 d .
H51A H 1.0415 0.0075 0.9628 0.032 Uiso 1 1 calc R
C52 C 1.1430(6) 0.0476(5) 0.9854(3) 0.034(3) Uani 1 1 d .
H52B H 1.1861 0.0237 0.9754 0.041 Uiso 1 1 calc R
H52C H 1.1366 0.0794 0.9704 0.041 Uiso 1 1 calc R
C53 C 1.0044(6) -0.0697(4) 1.0089(3) 0.023(2) Uani 1 1 d .
H53A H 1.0220 -0.1025 1.0219 0.027 Uiso 1 1 calc R
C54 C 0.9332(6) -0.0399(4) 1.0285(3) 0.024(2) Uani 1 1 d .
H54A H 0.9575 -0.0284 1.0507 0.029 Uiso 1 1 calc R
C55 C 0.9088(6) -0.1678(4) 0.9539(3) 0.027(2) Uani 1 1 d .
H55A H 0.8807 -0.1437 0.9370 0.032 Uiso 1 1 calc R
C56 C 0.9929(6) -0.1407(4) 0.9649(3) 0.021(2) Uani 1 1 d .
H56A H 1.0182 -0.1619 0.9839 0.025 Uiso 1 1 calc R
C57 C 1.0564(6) -0.1376(4) 0.9354(3) 0.022(2) Uani 1 1 d .
H57B H 1.0353 -0.1114 0.9181 0.026 Uiso 1 1 calc R
C58 C 1.1451(6) -0.1215(4) 0.9459(3) 0.028(2) Uani 1 1 d .
H58A H 1.1815 -0.1209 0.9257 0.034 Uiso 1 1 calc R
H58B H 1.1439 -0.0844 0.9554 0.034 Uiso 1 1 calc R
C59 C 0.9878(6) -0.2167(4) 0.9073(3) 0.021(2) Uani 1 1 d .
H59A H 1.0002 -0.2535 0.8980 0.026 Uiso 1 1 calc R
C60 C 0.9259(6) -0.2228(4) 0.9372(3) 0.024(2) Uani 1 1 d .
H60A H 0.9540 -0.2461 0.9545 0.029 Uiso 1 1 calc R
C61 C 0.8768(6) -0.2034(4) 0.8282(3) 0.024(2) Uani 1 1 d .
H61A H 0.8515 -0.1664 0.8296 0.029 Uiso 1 1 calc R
C62 C 0.9641(6) -0.2024(4) 0.8460(3) 0.025(2) Uani 1 1 d .
H62B H 0.9884 -0.2397 0.8461 0.030 Uiso 1 1 calc R
C63 C 1.0256(6) -0.1633(4) 0.8274(3) 0.024(2) Uani 1 1 d .
H63A H 1.0046 -0.1253 0.8294 0.029 Uiso 1 1 calc R
C64 C 1.1157(6) -0.1663(5) 0.8406(3) 0.031(3) Uani 1 1 d .
H64A H 1.1157 -0.1597 0.8653 0.037 Uiso 1 1 calc R
H64B H 1.1382 -0.2031 0.8366 0.037 Uiso 1 1 calc R
C65 C 0.9513(6) -0.1782(4) 0.7729(3) 0.023(2) Uani 1 1 d .
H65A H 0.9624 -0.1917 0.7495 0.028 Uiso 1 1 calc R
C66 C 0.8892(6) -0.2180(4) 0.7905(3) 0.021(2) Uani 1 1 d .
H66A H 0.9160 -0.2546 0.7899 0.025 Uiso 1 1 calc R
C67 C 0.8437(6) -0.0721(4) 0.7283(3) 0.022(2) Uani 1 1 d .
H67B H 0.8231 -0.0488 0.7472 0.026 Uiso 1 1 calc R
C68 C 0.9286(6) -0.0965(4) 0.7389(3) 0.022(2) Uani 1 1 d .
H68A H 0.9472 -0.1230 0.7213 0.026 Uiso 1 1 calc R
C69 C 0.9957(6) -0.0518(4) 0.7425(3) 0.027(2) Uani 1 1 d .
H69A H 0.9790 -0.0266 0.7611 0.033 Uiso 1 1 calc R
C70 C 1.0850(6) -0.0733(4) 0.7494(3) 0.027(2) Uani 1 1 d .
H70A H 1.1261 -0.0434 0.7472 0.033 Uiso 1 1 calc R
H70B H 1.0884 -0.0876 0.7727 0.033 Uiso 1 1 calc R
C71 C 0.9238(6) 0.0058(4) 0.7013(2) 0.021(2) Uani 1 1 d .
H71A H 0.9320 0.0263 0.6798 0.026 Uiso 1 1 calc R
C72 C 0.8511(6) -0.0361(4) 0.6962(3) 0.023(2) Uani 1 1 d .
H72A H 0.8692 -0.0606 0.6774 0.028 Uiso 1 1 calc R
C73 C 0.8307(6) 0.1311(4) 0.7295(2) 0.021(2) Uani 1 1 d .
H73A H 0.8157 0.1212 0.7533 0.026 Uiso 1 1 calc R
C74 C 0.9133(6) 0.1017(4) 0.7207(3) 0.025(2) Uani 1 1 d .
H74A H 0.9272 0.1071 0.6963 0.030 Uiso 1 1 calc R
C75 C 0.9858(6) 0.1228(4) 0.7432(3) 0.022(2) Uani 1 1 d .
H75A H 0.9735 0.1134 0.7673 0.027 Uiso 1 1 calc R
C76 C 1.0752(6) 0.1013(4) 0.7339(3) 0.029(3) Uani 1 1 d .
H76A H 1.1170 0.1181 0.7493 0.034 Uiso 1 1 calc R
H76B H 1.0770 0.0617 0.7375 0.034 Uiso 1 1 calc R
C77 C 0.9161(6) 0.2102(4) 0.7502(3) 0.027(2) Uani 1 1 d .
H77A H 0.9252 0.2500 0.7474 0.032 Uiso 1 1 calc R
C78 C 0.8407(6) 0.1934(4) 0.7281(3) 0.027(2) Uani 1 1 d .
H78A H 0.8560 0.2025 0.7043 0.032 Uiso 1 1 calc R
C79 C 0.8440(5) 0.2498(4) 0.8322(2) 0.020(2) Uani 1 1 d .
H79A H 0.8275 0.2139 0.8419 0.024 Uiso 1 1 calc R
C80 C 0.9212(6) 0.2412(4) 0.8101(3) 0.023(2) Uani 1 1 d .
H80A H 0.9353 0.2756 0.7981 0.028 Uiso 1 1 calc R
C81 C 0.9981(6) 0.2222(4) 0.8316(3) 0.025(2) Uani 1 1 d .
H81A H 0.9831 0.1871 0.8427 0.030 Uiso 1 1 calc R
C82 C 1.0803(7) 0.2146(5) 0.8128(3) 0.035(3) Uani 1 1 d .
H82A H 1.1248 0.2049 0.8292 0.043 Uiso 1 1 calc R
H82B H 1.0744 0.1843 0.7966 0.043 Uiso 1 1 calc R
C83 C 0.9426(6) 0.2703(4) 0.8814(3) 0.025(2) Uani 1 1 d .
H83A H 0.9579 0.2987 0.8983 0.030 Uiso 1 1 calc R
C84 C 0.8635(6) 0.2889(4) 0.8620(3) 0.025(2) Uani 1 1 d .
H84A H 0.8778 0.3246 0.8516 0.030 Uiso 1 1 calc R

loop_
_atom_site_aniso_label
_atom_site_aniso_U_11
_atom_site_aniso_U_22
_atom_site_aniso_U_33
_atom_site_aniso_U_23
_atom_site_aniso_U_13
_atom_site_aniso_U_12
Pb1 0.02532(19) 0.02399(19) 0.0238(2) -0.00161(16) 0.00186(16) -0.00178(16)
Pb2 0.02387(19) 0.02412(19) 0.0219(2) 0.00041(16) 0.00019(16) -0.00033(16)
Pb3 0.0254(2) 0.02125(19) 0.0269(2) 0.00110(16) -0.00065(17) 0.00007(16)
Pb4 0.02335(19) 0.02391(19) 0.0239(2) 0.00061(16) 0.00037(16) -0.00075(16)
Pb5 0.0289(2) 0.0289(2) 0.0249(2) 0.00397(17) 0.00134(17) 0.00563(17)
Pb6 0.02352(19) 0.02092(19) 0.0274(2) 0.00011(16) -0.00118(17) -0.00005(16)
Pb7 0.02426(19) 0.0267(2) 0.0239(2) -0.00202(17) -0.00199(16) 0.00110(17)
Pb8 0.02176(19) 0.02210(19) 0.0251(2) 0.00030(16) -0.00143(16) 0.00023(15)
Pb9 0.02350(19) 0.02078(18) 0.0274(2) -0.00075(16) -0.00187(16) 0.00033(16)
Pb10 0.02170(19) 0.02321(19) 0.02207(19) 0.00030(15) -0.00073(16) 0.00028(16)
Pb11 0.02236(18) 0.02164(18) 0.0226(2) 0.00120(16) -0.00045(15) -0.00024(15)
Pb12 0.02312(19) 0.02186(18) 0.0263(2) -0.00040(16) 0.00131(16) 0.00004(16)
Pb13 0.0253(2) 0.0277(2) 0.0261(2) -0.00155(17) 0.00082(16) -0.00049(17)
Pb14 0.02406(19) 0.02260(19) 0.0278(2) -0.00020(16) 0.00085(17) -0.00065(16)
O1 0.020(3) 0.017(3) 0.037(4) 0.000(3) -0.004(3) 0.001(3)
O01 0.018(3) 0.030(4) 0.027(4) -0.002(3) -0.003(3) -0.006(3)
O2 0.033(4) 0.077(6) 0.047(5) 0.023(5) 0.016(4) 0.018(4)
O02 0.031(4) 0.026(4) 0.029(4) -0.004(3) -0.002(3) 0.002(3)
O03 0.048(5) 0.034(4) 0.048(5) -0.004(4) -0.004(4) 0.009(4)
O3 0.024(4) 0.029(4) 0.018(4) 0.006(3) 0.008(3) 0.000(3)
O4 0.033(4) 0.019(4) 0.023(4) 0.002(3) 0.000(3) 0.003(3)
O04 0.049(5) 0.037(5) 0.027(4) 0.000(3) 0.004(4) -0.006(4)
O5 0.024(3) 0.022(4) 0.021(4) 0.001(3) 0.005(3) -0.003(3)
O05 0.056(5) 0.032(5) 0.053(6) 0.016(4) -0.018(4) -0.005(4)
O6 0.023(4) 0.028(4) 0.022(4) 0.000(3) -0.001(3) -0.002(3)
O06 0.040(5) 0.059(6) 0.056(6) 0.004(4) -0.004(4) -0.012(4)
O7 0.039(5) 0.072(6) 0.048(5) -0.007(5) 0.002(4) -0.003(5)
O07 0.045(5) 0.029(4) 0.036(4) 0.002(3) 0.005(4) -0.004(3)
O08 0.034(4) 0.050(5) 0.031(5) 0.004(4) 0.009(4) -0.004(4)
O8 0.022(3) 0.029(4) 0.024(4) -0.004(3) -0.001(3) 0.002(3)
O9 0.021(3) 0.020(4) 0.032(4) -0.001(3) -0.005(3) 0.000(3)
O09 0.054(5) 0.038(5) 0.052(6) -0.005(4) -0.003(4) -0.001(4)
O10 0.021(3) 0.027(4) 0.024(4) -0.001(3) -0.002(3) -0.002(3)
O010 0.048(5) 0.053(5) 0.039(5) 0.014(4) 0.004(4) -0.002(4)
O11 0.022(4) 0.029(4) 0.033(4) 0.001(3) 0.003(3) -0.006(3)
O011 0.036(4) 0.042(5) 0.034(5) 0.000(4) 0.002(4) 0.002(4)
O12 0.035(4) 0.026(4) 0.068(6) -0.007(4) -0.008(4) 0.005(3)
O012 0.084(7) 0.048(5) 0.034(5) -0.003(4) -0.012(5) -0.012(5)
O013 0.047(5) 0.046(5) 0.040(5) -0.001(4) 0.009(4) 0.005(4)
O13 0.028(4) 0.023(4) 0.020(4) -0.006(3) -0.003(3) 0.000(3)
O14 0.026(4) 0.019(4) 0.027(4) -0.003(3) -0.003(3) 0.002(3)
O014 0.054(5) 0.033(5) 0.070(7) 0.012(5) -0.004(5) 0.002(4)
O15 0.018(3) 0.028(4) 0.028(4) -0.004(3) -0.001(3) 0.003(3)
O015 0.055(5) 0.033(5) 0.066(6) 0.003(4) -0.011(5) 0.002(4)
O16 0.030(4) 0.015(4) 0.038(5) 0.003(3) 0.005(3) -0.002(3)
O016 0.057(6) 0.073(7) 0.043(6) 0.011(5) -0.005(5) -0.011(5)
O17 0.030(4) 0.055(5) 0.048(5) 0.014(4) -0.012(4) 0.005(4)
O017 0.035(5) 0.068(6) 0.053(6) 0.013(5) 0.008(4) -0.008(4)
O018 0.099(8) 0.044(6) 0.047(6) 0.009(5) -0.002(5) -0.004(5)
O18 0.017(3) 0.027(4) 0.028(4) -0.001(3) -0.004(3) 0.003(3)
O19 0.023(4) 0.020(4) 0.030(4) -0.002(3) -0.002(3) -0.005(3)
O019 0.080(7) 0.034(5) 0.074(7) 0.001(5) -0.032(6) -0.009(5)
O20 0.020(3) 0.027(4) 0.023(4) 0.002(3) -0.001(3) 0.003(3)
O020 0.073(7) 0.063(6) 0.054(6) 0.008(5) 0.016(5) 0.002(5)
O21 0.024(4) 0.024(4) 0.025(4) 0.006(3) 0.005(3) 0.007(3)
O021 0.094(9) 0.068(8) 0.125(11) -0.022(7) -0.036(8) 0.020(7)
O22 0.029(4) 0.054(5) 0.038(5) 0.002(4) -0.003(4) 0.007(4)
O022 0.180(14) 0.099(10) 0.045(7) 0.002(7) 0.019(7) -0.078(10)
O023 0.068(7) 0.093(8) 0.066(7) 0.021(6) -0.011(6) -0.015(6)
O23 0.021(4) 0.025(4) 0.032(4) 0.001(3) 0.001(3) -0.003(3)
O24 0.023(3) 0.018(4) 0.020(4) 0.003(3) 0.003(3) -0.001(3)
O25 0.015(3) 0.021(3) 0.029(4) 0.006(3) -0.008(3) 0.000(3)
O26 0.018(3) 0.032(4) 0.015(3) 0.002(3) -0.001(3) 0.005(3)
O024 0.21(2) 0.35(3) 0.073(11) -0.016(15) -0.023(12) -0.09(2)
O27 0.023(4) 0.029(4) 0.031(4) 0.000(3) -0.010(3) -0.005(3)
O28 0.025(4) 0.024(4) 0.019(4) 0.001(3) 0.003(3) 0.005(3)
O29 0.029(4) 0.027(4) 0.021(4) -0.004(3) 0.005(3) 0.002(3)
O30 0.019(3) 0.022(3) 0.035(4) -0.005(3) -0.006(3) -0.001(3)
O025 0.63(7) 0.14(2) 0.54(6) -0.10(3) 0.46(6) -0.04(3)
O31 0.024(4) 0.021(4) 0.032(4) -0.006(3) -0.003(3) 0.001(3)
O026 0.094(13) 0.105(14) 0.67(6) 0.02(2) -0.03(2) -0.016(11)
O32 0.028(4) 0.024(4) 0.046(5) 0.009(4) 0.003(4) -0.004(3)
O33 0.023(4) 0.023(4) 0.034(4) 0.002(3) 0.002(3) 0.001(3)
O34 0.027(4) 0.018(4) 0.029(4) -0.003(3) 0.002(3) 0.002(3)
O35 0.026(4) 0.026(4) 0.028(4) -0.007(3) 0.004(3) -0.003(3)
O36 0.027(4) 0.030(4) 0.017(3) -0.001(3) 0.001(3) 0.008(3)
O37 0.049(5) 0.033(5) 0.054(6) 0.018(4) -0.021(4) -0.015(4)
O38 0.026(4) 0.027(4) 0.022(4) 0.003(3) -0.002(3) 0.001(3)
O39 0.028(4) 0.021(4) 0.022(4) 0.001(3) -0.005(3) -0.004(3)
O40 0.023(3) 0.020(3) 0.025(4) 0.000(3) 0.003(3) -0.010(3)
O41 0.020(3) 0.024(4) 0.030(4) 0.002(3) -0.002(3) 0.000(3)
O42 0.028(4) 0.034(4) 0.054(5) 0.000(4) -0.005(4) -0.004(3)
O43 0.021(3) 0.021(4) 0.035(4) -0.002(3) -0.003(3) -0.002(3)
O44 0.027(4) 0.023(4) 0.023(4) -0.002(3) -0.004(3) 0.005(3)
O45 0.024(4) 0.021(4) 0.025(4) -0.004(3) 0.003(3) -0.005(3)
O46 0.020(3) 0.025(4) 0.021(4) -0.008(3) 0.005(3) 0.002(3)
O47 0.037(4) 0.038(4) 0.033(4) -0.006(4) -0.007(4) 0.006(4)
O48 0.019(3) 0.023(4) 0.032(4) 0.000(3) 0.001(3) 0.003(3)
O49 0.027(4) 0.021(4) 0.021(4) -0.001(3) -0.002(3) 0.004(3)
O50 0.019(3) 0.017(3) 0.030(4) 0.003(3) -0.003(3) -0.002(3)
O51 0.020(3) 0.030(4) 0.024(4) -0.006(3) 0.007(3) -0.001(3)
O52 0.013(3) 0.050(5) 0.038(5) 0.004(4) -0.006(3) -0.004(3)
O53 0.022(3) 0.025(4) 0.019(4) -0.004(3) -0.003(3) 0.005(3)
O54 0.022(4) 0.023(4) 0.025(4) 0.002(3) -0.002(3) 0.000(3)
O55 0.028(4) 0.026(4) 0.028(4) -0.002(3) -0.001(3) 0.003(3)
O56 0.029(4) 0.023(3) 0.021(4) 0.002(3) -0.004(3) -0.004(3)
O57 0.023(4) 0.027(4) 0.051(5) -0.002(4) 0.000(4) 0.009(3)
O58 0.022(4) 0.027(4) 0.028(4) 0.007(3) -0.002(3) 0.001(3)
O59 0.033(4) 0.015(4) 0.029(4) 0.003(3) 0.006(3) 0.000(3)
O60 0.017(3) 0.037(4) 0.034(4) 0.001(3) 0.001(3) 0.003(3)
O61 0.016(3) 0.022(3) 0.038(4) 0.003(3) -0.003(3) -0.003(3)
O62 0.026(4) 0.057(5) 0.031(5) 0.005(4) 0.001(3) 0.010(4)
O63 0.025(4) 0.026(4) 0.023(4) 0.000(3) 0.007(3) -0.003(3)
O64 0.028(4) 0.024(4) 0.027(4) -0.003(3) 0.000(3) -0.003(3)
O65 0.025(4) 0.025(4) 0.027(4) -0.001(3) 0.006(3) 0.007(3)
O66 0.021(3) 0.024(3) 0.029(4) 0.000(3) -0.002(3) 0.000(3)
O67 0.040(5) 0.054(6) 0.035(5) 0.003(4) -0.010(4) -0.008(4)
O68 0.017(3) 0.028(4) 0.031(4) -0.002(3) -0.001(3) -0.004(3)
O69 0.023(3) 0.020(4) 0.025(4) -0.002(3) -0.001(3) -0.002(3)
O70 0.018(3) 0.019(3) 0.032(4) -0.007(3) 0.003(3) 0.001(3)
C1 0.029(6) 0.026(6) 0.017(5) 0.000(5) 0.000(4) 0.001(5)
C01 0.077(12) 0.067(12) 0.119(17) 0.011(11) 0.008(12) 0.002(10)
C2 0.026(5) 0.014(5) 0.023(6) 0.001(4) 0.006(4) 0.004(4)
C02 0.094(15) 0.088(14) 0.17(2) -0.057(15) 0.079(16) -0.023(12)
C3 0.033(6) 0.023(6) 0.017(6) 0.004(4) 0.000(4) -0.008(5)
C03 0.064(10) 0.059(10) 0.103(14) 0.004(9) -0.013(9) -0.006(8)
C4 0.021(6) 0.046(8) 0.065(9) 0.030(7) -0.014(6) -0.002(5)
C04 0.129(17) 0.077(12) 0.065(11) -0.023(9) 0.031(12) -0.003(12)
C05 0.082(12) 0.069(10) 0.066(10) -0.016(8) 0.017(9) -0.012(9)
C5 0.022(5) 0.021(5) 0.023(6) 0.004(4) 0.004(4) -0.006(4)
C06 0.085(11) 0.065(10) 0.067(10) 0.003(8) -0.008(9) 0.007(9)
C6 0.026(5) 0.030(6) 0.017(5) -0.003(5) 0.003(4) 0.000(4)
C07 0.23(4) 0.042(12) 0.19(3) 0.022(16) 0.09(3) 0.022(16)
C7 0.019(5) 0.025(6) 0.031(6) 0.002(5) 0.011(4) -0.005(4)
C08 0.17(3) 0.45(8) 0.09(2) 0.12(3) -0.06(2) -0.04(4)
C8 0.022(5) 0.024(6) 0.023(6) 0.002(4) -0.003(4) -0.001(4)
C09 0.16(2) 0.18(3) 0.064(15) -0.029(19) -0.005(15) 0.04(2)
C9 0.027(6) 0.039(6) 0.021(6) -0.003(5) 0.004(4) -0.001(5)
C010 0.33(5) 0.075(18) 0.20(4) -0.05(2) -0.09(3) 0.05(3)
C10 0.025(6) 0.047(7) 0.038(7) -0.010(6) 0.002(5) -0.005(5)
C011 0.23(3) 0.066(13) 0.060(13) -0.003(11) -0.003(15) 0.018(15)
C11 0.022(5) 0.028(6) 0.019(6) -0.004(4) 0.008(4) 0.000(4)
C012 0.129(17) 0.076(13) 0.078(14) -0.026(11) 0.024(12) -0.025(12)
C12 0.020(5) 0.023(5) 0.021(5) 0.003(4) -0.002(4) 0.001(4)
C13 0.022(5) 0.024(6) 0.033(7) 0.007(5) 0.001(5) 0.006(4)
C14 0.025(5) 0.032(6) 0.021(6) 0.003(5) -0.003(4) 0.005(4)
C15 0.024(5) 0.018(5) 0.031(6) -0.004(4) -0.001(4) 0.003(4)
C16 0.038(6) 0.026(6) 0.032(6) 0.003(5) 0.000(5) -0.003(5)
C17 0.022(5) 0.025(6) 0.026(6) -0.005(5) -0.003(4) 0.001(4)
C18 0.031(6) 0.020(5) 0.023(6) -0.001(5) -0.001(5) 0.004(4)
C19 0.019(5) 0.026(6) 0.019(6) -0.001(4) -0.009(4) -0.002(4)
C20 0.013(5) 0.027(6) 0.030(6) -0.004(5) -0.004(4) -0.001(4)
C21 0.024(5) 0.022(5) 0.024(6) 0.007(5) -0.005(4) 0.000(4)
C22 0.039(6) 0.028(6) 0.057(8) 0.014(6) 0.009(6) 0.001(5)
C23 0.025(5) 0.015(5) 0.029(6) 0.003(4) 0.000(5) -0.003(4)
C24 0.022(5) 0.028(6) 0.023(6) -0.003(5) 0.005(4) -0.002(4)
C25 0.014(5) 0.033(6) 0.023(6) 0.000(5) 0.001(4) -0.006(4)
C26 0.028(5) 0.024(6) 0.023(6) 0.005(5) -0.006(4) -0.005(4)
C27 0.027(5) 0.022(5) 0.023(6) 0.005(5) -0.003(4) -0.006(4)
C28 0.023(5) 0.036(7) 0.037(7) -0.005(5) -0.002(5) 0.006(5)
C29 0.012(4) 0.027(6) 0.030(6) 0.001(5) 0.001(4) -0.002(4)
C30 0.016(5) 0.034(6) 0.020(5) -0.009(5) -0.001(4) -0.007(4)
C31 0.017(5) 0.029(6) 0.020(5) -0.004(4) -0.005(4) 0.002(4)
C32 0.021(5) 0.028(6) 0.028(6) -0.002(5) -0.002(4) -0.007(4)
C33 0.018(5) 0.024(6) 0.037(7) 0.007(5) -0.001(5) 0.006(4)
C34 0.029(5) 0.026(6) 0.021(6) 0.003(4) -0.006(4) 0.006(4)
C35 0.022(5) 0.022(5) 0.021(6) 0.003(4) 0.000(4) -0.003(4)
C36 0.030(5) 0.020(5) 0.020(5) 0.006(4) 0.002(4) -0.006(4)
C37 0.020(5) 0.023(5) 0.021(6) 0.006(4) 0.003(4) 0.006(4)
C38 0.024(5) 0.032(6) 0.016(6) -0.005(5) -0.002(4) 0.002(4)
C39 0.025(5) 0.021(5) 0.019(6) 0.012(4) 0.010(4) 0.002(4)
C40 0.028(6) 0.019(5) 0.043(7) -0.005(5) -0.003(5) -0.001(4)
C41 0.017(5) 0.017(5) 0.037(7) -0.002(5) -0.003(5) 0.004(4)
C42 0.029(6) 0.022(5) 0.022(6) 0.000(5) 0.001(4) -0.001(4)
C43 0.029(5) 0.017(5) 0.025(6) 0.000(4) -0.014(4) 0.000(4)
C44 0.022(5) 0.022(5) 0.028(6) 0.001(5) -0.007(4) 0.002(4)
C45 0.020(5) 0.030(6) 0.019(6) -0.001(4) -0.001(4) -0.003(4)
C46 0.028(6) 0.064(9) 0.022(6) 0.015(6) -0.002(5) 0.002(6)
C47 0.014(5) 0.031(6) 0.031(6) 0.006(5) 0.002(4) -0.004(4)
C48 0.033(6) 0.021(5) 0.022(6) -0.006(5) 0.004(5) -0.003(4)
C49 0.019(5) 0.022(5) 0.032(6) -0.001(5) -0.002(4) 0.002(4)
C50 0.021(5) 0.015(5) 0.029(6) 0.000(4) -0.010(4) -0.001(4)
C51 0.025(5) 0.026(6) 0.030(6) -0.001(5) 0.005(5) -0.011(4)
C52 0.022(5) 0.037(6) 0.043(7) 0.008(6) 0.001(5) -0.004(5)
C53 0.016(5) 0.018(5) 0.033(6) 0.002(5) 0.003(4) 0.003(4)
C54 0.026(5) 0.027(6) 0.019(6) 0.007(5) -0.003(4) -0.003(4)
C55 0.028(6) 0.025(6) 0.028(6) 0.004(5) -0.009(5) 0.004(5)
C56 0.016(5) 0.024(5) 0.024(6) 0.003(4) -0.001(4) 0.003(4)
C57 0.015(5) 0.021(5) 0.030(6) 0.004(5) -0.009(4) 0.003(4)
C58 0.024(5) 0.026(6) 0.035(7) -0.006(5) 0.007(5) -0.009(4)
C59 0.026(5) 0.015(5) 0.024(6) -0.006(4) -0.005(4) 0.005(4)
C60 0.015(5) 0.023(5) 0.033(6) 0.004(5) -0.002(4) -0.004(4)
C61 0.024(5) 0.014(5) 0.034(6) 0.008(5) 0.000(4) 0.004(4)
C62 0.025(5) 0.021(5) 0.030(6) 0.007(5) -0.002(4) -0.003(4)
C63 0.015(5) 0.031(6) 0.025(6) 0.010(5) 0.001(4) 0.004(4)
C64 0.019(5) 0.039(7) 0.034(6) -0.005(5) 0.001(5) 0.000(5)
C65 0.022(5) 0.013(5) 0.034(6) -0.001(5) -0.006(4) -0.003(4)
C66 0.028(5) 0.014(5) 0.021(5) 0.002(4) 0.002(4) 0.009(4)
C67 0.021(5) 0.025(5) 0.019(5) -0.006(4) 0.003(4) -0.005(4)
C68 0.021(5) 0.025(5) 0.020(6) 0.001(5) 0.007(4) -0.002(4)
C69 0.023(5) 0.025(6) 0.033(7) -0.006(5) -0.001(5) 0.001(4)
C70 0.021(5) 0.036(6) 0.025(6) 0.004(5) -0.001(4) -0.009(5)
C71 0.023(5) 0.024(5) 0.017(5) 0.003(4) -0.001(4) -0.004(4)
C72 0.023(5) 0.025(5) 0.022(6) -0.004(4) 0.002(4) 0.000(4)
C73 0.025(5) 0.024(5) 0.015(5) -0.002(4) -0.001(4) 0.000(4)
C74 0.023(5) 0.017(5) 0.035(7) 0.004(5) 0.005(5) 0.000(4)
C75 0.024(5) 0.021(5) 0.022(6) 0.007(4) 0.002(4) 0.003(4)
C76 0.031(6) 0.013(5) 0.041(7) 0.001(5) -0.003(5) 0.001(4)
C77 0.023(5) 0.025(6) 0.033(7) 0.006(5) 0.006(4) 0.000(4)
C78 0.038(6) 0.017(5) 0.025(6) -0.003(4) 0.002(5) -0.007(4)
C79 0.019(5) 0.018(5) 0.022(5) 0.008(4) -0.001(4) -0.002(4)
C80 0.022(5) 0.022(5) 0.026(6) -0.001(5) -0.004(4) -0.012(4)
C81 0.024(5) 0.031(6) 0.020(6) -0.003(5) 0.001(4) 0.004(4)
C82 0.028(6) 0.044(7) 0.034(7) -0.011(6) 0.002(5) -0.003(5)
C83 0.022(5) 0.030(6) 0.023(6) -0.002(5) 0.008(4) 0.002(4)
C84 0.028(5) 0.022(6) 0.025(6) 0.006(5) -0.002(4) 0.000(4)

loop_
_atom_type_symbol
_atom_type_description
_atom_type_scat_dispersion_real
_atom_type_scat_dispersion_imag
_atom_type_scat_source
C C 0.0033 0.0016 'International Tables Vol C Tables 4.2.6.8 and 6.1.1.4'
H H 0.0000 0.0000 'International Tables Vol C Tables 4.2.6.8 and 6.1.1.4'
O O 0.0106 0.0060 'International Tables Vol C Tables 4.2.6.8 and 6.1.1.4'
Pb Pb -3.3944 10.1111 'International Tables Vol C Tables 4.2.6.8 and 6.1.1.4'

loop_
_geom_angle_atom_site_label_1
_geom_angle_atom_site_label_2
_geom_angle_atom_site_label_3
_geom_angle
O1 Pb1 O36 89.8(2)
O1 Pb1 O40 68.9(2)
O36 Pb1 O40 71.6(2)
O1 Pb1 O5 71.5(2)
O36 Pb1 O5 68.8(2)
O40 Pb1 O5 122.9(2)
O36 Pb2 O5 71.2(2)
O36 Pb2 O6 139.5(2)
O5 Pb2 O6 82.8(2)
O36 Pb2 O70 84.8(2)
O5 Pb2 O70 102.8(2)
O6 Pb2 O70 71.2(2)
O6 Pb3 O66 94.1(2)
O6 Pb3 O70 70.8(2)
O66 Pb3 O70 72.7(2)
O6 Pb3 O10 71.9(2)
O66 Pb3 O10 69.4(2)
O70 Pb3 O10 123.6(2)
O10 Pb4 O66 70.9(2)
O10 Pb4 O65 107.3(2)
O66 Pb4 O65 85.4(2)
O10 Pb4 O11 88.0(2)
O66 Pb4 O11 141.2(2)
O65 Pb4 O11 69.9(2)
O61 Pb5 O11 94.9(2)
O61 Pb5 O15 70.5(2)
O11 Pb5 O15 72.1(2)
O61 Pb5 O65 72.3(2)
O11 Pb5 O65 69.2(2)
O15 Pb5 O65 122.5(2)
O15 Pb6 O61 70.5(2)
O15 Pb6 O16 84.2(2)
O61 Pb6 O16 139.9(2)
O15 Pb6 O60 105.1(2)
O61 Pb6 O60 85.1(2)
O16 Pb6 O60 71.7(2)
O56 Pb7 O16 94.9(2)
O56 Pb7 O20 69.6(2)
O16 Pb7 O20 73.2(2)
O56 Pb7 O60 72.0(2)
O16 Pb7 O60 69.6(2)
O20 Pb7 O60 122.9(2)
O20 Pb8 O56 69.5(2)
O20 Pb8 O55 108.9(2)
O56 Pb8 O55 87.9(2)
O20 Pb8 O21 86.8(2)
O56 Pb8 O21 140.7(2)
O55 Pb8 O21 70.2(2)
O21 Pb9 O51 95.8(2)
O21 Pb9 O55 72.2(2)
O51 Pb9 O55 73.8(2)
O21 Pb9 O25 72.2(2)
O51 Pb9 O25 68.4(2)
O55 Pb9 O25 123.8(2)
O26 Pb10 O25 88.3(2)
O26 Pb10 O51 141.8(2)
O25 Pb10 O51 70.3(2)
O26 Pb10 O50 69.7(2)
O25 Pb10 O50 108.5(2)
O51 Pb10 O50 87.1(2)
O46 Pb11 O26 93.5(2)
O46 Pb11 O50 72.6(2)
O26 Pb11 O50 69.5(2)
O46 Pb11 O30 69.8(2)
O26 Pb11 O30 71.2(2)
O50 Pb11 O30 122.6(2)
O45 Pb12 O46 86.1(2)
O45 Pb12 O31 71.2(2)
O46 Pb12 O31 142.4(2)
O45 Pb12 O30 107.2(2)
O46 Pb12 O30 71.5(2)
O31 Pb12 O30 86.7(2)
O31 Pb13 O41 95.2(2)
O31 Pb13 O35 72.6(2)
O41 Pb13 O35 71.1(2)
O31 Pb13 O45 70.0(2)
O41 Pb13 O45 71.7(2)
O35 Pb13 O45 123.4(2)
O1 Pb14 O40 71.1(2)
O1 Pb14 O35 85.0(2)
O40 Pb14 O35 101.3(2)
O1 Pb14 O41 139.9(2)
O40 Pb14 O41 81.6(2)
O35 Pb14 O41 71.9(2)
C1 O1 Pb1 118.0(6)
C1 O1 Pb14 115.4(6)
Pb1 O1 Pb14 113.7(2)
C4 O2 H2A 109.5
C5 O3 C3 113.3(7)
C5 O4 C8 118.4(7)
C6 O5 Pb2 118.5(5)
C6 O5 Pb1 97.9(5)
Pb2 O5 Pb1 104.2(2)
C7 O6 Pb3 116.4(6)
C7 O6 Pb2 114.7(6)
Pb3 O6 Pb2 111.3(3)
C10 O7 H7A 109.5
C11 O8 C9 114.4(7)
C11 O9 C14 116.2(7)
C12 O10 Pb4 118.7(5)
C12 O10 Pb3 99.6(5)
Pb4 O10 Pb3 106.3(2)
C13 O11 Pb5 114.9(6)
C13 O11 Pb4 111.0(6)
Pb5 O11 Pb4 112.4(3)
C16 O12 H12A 109.5
C17 O13 C15 111.9(7)
C17 O14 C20 118.8(7)
C18 O15 Pb6 120.6(6)
C18 O15 Pb5 100.1(5)
Pb6 O15 Pb5 104.3(2)
C19 O16 Pb7 114.8(5)
C19 O16 Pb6 111.9(6)
Pb7 O16 Pb6 111.1(3)
C22 O17 H17A 109.5
C23 O18 C21 116.3(7)
C23 O19 C26 116.4(7)
C24 O20 Pb8 119.4(6)
C24 O20 Pb7 100.6(5)
Pb8 O20 Pb7 106.9(2)
C25 O21 Pb9 117.1(5)
C25 O21 Pb8 108.3(5)
Pb9 O21 Pb8 109.1(3)
C05 O021 H02A 109.5
C28 O22 H22A 109.5
C29 O23 C27 114.9(7)
C29 O24 C32 117.6(7)
C30 O25 Pb10 116.9(6)
C30 O25 Pb9 100.7(5)
Pb10 O25 Pb9 104.3(2)
C31 O26 Pb11 118.1(5)
C31 O26 Pb10 111.4(5)
Pb11 O26 Pb10 112.5(3)
C34 O27 H27A 109.5
C35 O28 C33 114.6(7)
C35 O29 C38 120.0(8)
C36 O30 Pb12 117.8(5)
C36 O30 Pb11 100.0(5)
Pb12 O30 Pb11 103.2(2)
C08 O025 C012 101(4)
C37 O31 Pb13 116.9(5)
C37 O31 Pb12 111.1(6)
Pb13 O31 Pb12 111.2(3)
C025 O026 C024 44.0(12)
C40 O32 H32A 109.5
C41 O33 C39 115.5(7)
C41 O34 C2 116.1(7)
C42 O35 Pb14 119.0(6)
C42 O35 Pb13 100.2(5)
Pb14 O35 Pb13 103.8(2)
C43 O36 Pb1 117.1(5)
C43 O36 Pb2 115.8(5)
Pb1 O36 Pb2 113.2(3)
C46 O37 H37A 109.5
C47 O38 C45 115.1(7)
C50 O39 C47 117.0(7)
C48 O40 Pb14 120.3(5)
C48 O40 Pb1 97.9(5)
Pb14 O40 Pb1 104.3(2)
C49 O41 Pb13 117.2(6)
C49 O41 Pb14 115.7(6)
Pb13 O41 Pb14 110.2(3)
C52 O42 H42A 109.5
C51 O43 C53 114.5(7)
C53 O44 C56 117.6(7)
C54 O45 Pb12 120.3(6)
C54 O45 Pb13 98.8(5)
Pb12 O45 Pb13 103.3(2)
C55 O46 Pb11 115.5(6)
C55 O46 Pb12 113.6(6)
Pb11 O46 Pb12 112.3(2)
C58 O47 H47A 109.5
C59 O48 C57 115.1(7)
C59 O49 C62 116.5(7)
C60 O50 Pb10 119.9(5)
C60 O50 Pb11 98.7(5)
Pb10 O50 Pb11 105.7(2)
C61 O51 Pb9 115.4(6)
C61 O51 Pb10 113.5(6)
Pb9 O51 Pb10 114.9(3)
C64 O52 H52A 109.5
C63 O53 C65 116.3(7)
C65 O54 C68 116.0(8)
C66 O55 Pb8 117.7(5)
C66 O55 Pb9 100.1(5)
Pb8 O55 Pb9 105.6(3)
C67 O56 Pb7 117.3(5)
C67 O56 Pb8 114.0(5)
Pb7 O56 Pb8 112.2(3)
C70 O57 H57A 109.5
C71 O58 C69 112.6(7)
C71 O59 C74 116.3(7)
C72 O60 Pb6 118.1(6)
C72 O60 Pb7 98.9(5)
Pb6 O60 Pb7 103.4(2)
C73 O61 Pb5 116.8(5)
C73 O61 Pb6 114.4(5)
Pb5 O61 Pb6 112.2(3)
C76 O62 H62A 109.5
C77 O63 C75 113.9(7)
C77 O64 C80 116.8(8)
C78 O65 Pb4 119.0(6)
C78 O65 Pb5 98.5(5)
Pb4 O65 Pb5 104.2(2)
C79 O66 Pb3 115.8(5)
C79 O66 Pb4 114.8(5)
Pb3 O66 Pb4 109.9(2)
C82 O67 H67A 109.5
C83 O68 C81 114.9(7)
C83 O69 C44 117.1(7)
C84 O70 Pb2 118.3(5)
C84 O70 Pb3 99.9(5)
Pb2 O70 Pb3 103.7(2)
O1 C1 C6 109.7(8)
O1 C1 C2 111.0(8)
C6 C1 C2 110.1(8)
O1 C1 H1A 108.7
C6 C1 H1A 108.7
C2 C1 H1A 108.7
C03 C01 C02 108.6(15)
C03 C01 H01A 110.0
C02 C01 H01A 110.0
C03 C01 H01B 110.0
C02 C01 H01B 110.0
H01A C01 H01B 108.3
O34 C2 C1 106.0(7)
O34 C2 C3 112.8(8)
C1 C2 C3 108.8(8)
O34 C2 H2B 109.7
C1 C2 H2B 109.7
C3 C2 H2B 109.7
C04 C02 C01 114.1(15)
C04 C02 H02B 108.7
C01 C02 H02B 108.7
C04 C02 H02C 108.7
C01 C02 H02C 108.7
H02B C02 H02C 107.6
O3 C3 C4 107.7(8)
O3 C3 C2 108.9(8)
C4 C3 C2 116.1(9)
O3 C3 H3A 107.9
C4 C3 H3A 107.9
C2 C3 H3A 107.9
C01 C03 C06 113.7(15)
C01 C03 H03A 108.8
C06 C03 H03A 108.8
C01 C03 H03B 108.8
C06 C03 H03B 108.8
H03A C03 H03B 107.7
O2 C4 C3 112.0(10)
O2 C4 H4A 109.2
C3 C4 H4A 109.2
O2 C4 H4B 109.2
C3 C4 H4B 109.2
H4A C4 H4B 107.9
C02 C04 C05 110.2(16)
C02 C04 H04A 109.6
C05 C04 H04A 109.6
C02 C04 H04B 109.6
C05 C04 H04B 109.6
H04A C04 H04B 108.1
O021 C05 C04 111.5(14)
O021 C05 C06 109.4(12)
C04 C05 C06 113.6(14)
O021 C05 H05A 107.3
C04 C05 H05A 107.3
C06 C05 H05A 107.3
O4 C5 O3 110.2(8)
O4 C5 C6 109.8(8)
O3 C5 C6 110.9(8)
O4 C5 H5A 108.6
O3 C5 H5A 108.6
C6 C5 H5A 108.6
C05 C06 C03 108.0(14)
C05 C06 H06A 110.1
C03 C06 H06A 110.1
C05 C06 H06B 110.1
C03 C06 H06B 110.1
H06A C06 H06B 108.4
O5 C6 C1 112.2(8)
O5 C6 C5 114.8(8)
C1 C6 C5 110.8(8)
O5 C6 H6A 106.1
C1 C6 H6A 106.1
C5 C6 H6A 106.1
C08 C07 C09 129(3)
O6 C7 C12 111.0(8)
O6 C7 C8 110.4(8)
C12 C7 C8 109.6(8)
O6 C7 H7B 108.6
C12 C7 H7B 108.6
C8 C7 H7B 108.6
O025 C08 C07 138(6)
O4 C8 C7 107.9(8)
O4 C8 C9 111.1(8)
C7 C8 C9 111.0(8)
O4 C8 H8A 108.9
C7 C8 H8A 108.9
C9 C8 H8A 108.9
C010 C09 C07 140(4)
C010 C09 H09A 110.2
C07 C09 H09A 110.2
O8 C9 C10 109.0(9)
O8 C9 C8 109.0(8)
C10 C9 C8 112.8(9)
O8 C9 H9A 108.7
C10 C9 H9A 108.7
C8 C9 H9A 108.7
C09 C010 C011 110(4)
O7 C10 C9 112.2(9)
O7 C10 H10A 109.2
C9 C10 H10A 109.2
O7 C10 H10B 109.2
C9 C10 H10B 109.2
H10A C10 H10B 107.9
C010 C011 C012 128(2)
C010 C011 H01C 115.9
C012 C011 H01C 115.9
O9 C11 O8 111.6(8)
O9 C11 C12 108.7(8)
O8 C11 C12 109.8(8)
O9 C11 H11A 108.9
O8 C11 H11A 108.9
C12 C11 H11A 108.9
C011 C012 O025 129(2)
C011 C012 H01D 115.3
O025 C012 H01D 115.3
O10 C12 C7 109.7(7)
O10 C12 C11 114.8(8)
C7 C12 C11 111.0(8)
O10 C12 H12B 107.0
C7 C12 H12B 107.0
C11 C12 H12B 107.0
O11 C13 C18 111.7(9)
O11 C13 C14 110.2(8)
C18 C13 C14 111.2(8)
O11 C13 H13A 107.8
C18 C13 H13A 107.8
C14 C13 H13A 107.8
O9 C14 C15 109.7(8)
O9 C14 C13 105.1(8)
C15 C14 C13 111.1(8)
O9 C14 H14A 110.3
C15 C14 H14A 110.3
C13 C14 H14A 110.3
O13 C15 C16 106.6(8)
O13 C15 C14 107.3(8)
C16 C15 C14 116.6(8)
O13 C15 H15A 108.7
C16 C15 H15A 108.7
C14 C15 H15A 108.7
O12 C16 C15 113.8(9)
O12 C16 H16A 108.8
C15 C16 H16A 108.8
O12 C16 H16B 108.8
C15 C16 H16B 108.8
H16A C16 H16B 107.7
O14 C17 O13 110.7(8)
O14 C17 C18 109.9(8)
O13 C17 C18 109.6(8)
O14 C17 H17B 108.9
O13 C17 H17B 108.9
C18 C17 H17B 108.9
O15 C18 C13 109.9(8)
O15 C18 C17 115.2(8)
C13 C18 C17 110.6(8)
O15 C18 H18A 106.9
C13 C18 H18A 106.9
C17 C18 H18A 106.9
O16 C19 C20 109.7(8)
O16 C19 C24 109.9(8)
C20 C19 C24 112.3(8)
O16 C19 H19A 108.3
C20 C19 H19A 108.3
C24 C19 H19A 108.3
C025 C020 C021 109(2)
C025 C020 H02D 109.8
C021 C020 H02D 109.8
C025 C020 H02E 109.8
C021 C020 H02E 109.8
H02D C020 H02E 108.2
O14 C20 C19 108.6(7)
O14 C20 C21 110.8(8)
C19 C20 C21 112.0(8)
O14 C20 H20A 108.4
C19 C20 H20A 108.4
C21 C20 H20A 108.4
C022 C021 C020 114(3)
C022 C021 H02F 108.8
C020 C021 H02F 108.8
C022 C021 H02G 108.8
C020 C021 H02G 108.8
H02F C021 H02G 107.7
O18 C21 C22 105.9(8)
O18 C21 C20 110.8(8)
C22 C21 C20 114.8(8)
O18 C21 H21A 108.4
C22 C21 H21A 108.4
C20 C21 H21A 108.4
C023 C022 C021 126(3)
C023 C022 H02H 116.9
C021 C022 H02H 116.9
O17 C22 C21 108.2(9)
O17 C22 H22B 110.1
C21 C22 H22B 110.1
O17 C22 H22C 110.1
C21 C22 H22C 110.1
H22B C22 H22C 108.4
C024 C023 C022 117(4)
C024 C023 H02I 121.7
C022 C023 H02I 121.7
O19 C23 O18 112.5(8)
O19 C23 C24 110.6(8)
O18 C23 C24 109.1(8)
O19 C23 H23A 108.2
O18 C23 H23A 108.2
C24 C23 H23A 108.2
C025 C024 C023 121(3)
C025 C024 O026 66(2)
C023 C024 O026 119(3)
C025 C024 H02J 114.1
C023 C024 H02J 114.1
O026 C024 H02J 114.1
O20 C24 C19 112.6(8)
O20 C24 C23 113.3(8)
C19 C24 C23 109.4(8)
O20 C24 H24A 107.0
C19 C24 H24A 107.0
C23 C24 H24A 107.0
C024 C025 C020 129(3)
C024 C025 O026 70(2)
C020 C025 O026 107(2)
C024 C025 H02K 113.7
C020 C025 H02K 113.7
O026 C025 H02K 113.7
O21 C25 C30 111.6(8)
O21 C25 C26 110.2(8)
C30 C25 C26 110.7(8)
O21 C25 H25A 108.1
C30 C25 H25A 108.1
C26 C25 H25A 108.1
O19 C26 C27 113.4(8)
O19 C26 C25 106.7(8)
C27 C26 C25 108.4(8)
O19 C26 H26A 109.4
C27 C26 H26A 109.4
C25 C26 H26A 109.4
O23 C27 C28 107.5(8)
O23 C27 C26 107.9(8)
C28 C27 C26 112.6(9)
O23 C27 H27B 109.6
C28 C27 H27B 109.6
C26 C27 H27B 109.6
O22 C28 C27 109.6(9)
O22 C28 H28A 109.8
C27 C28 H28A 109.8
O22 C28 H28B 109.8
C27 C28 H28B 109.8
H28A C28 H28B 108.2
O23 C29 O24 111.6(8)
O23 C29 C30 109.4(8)
O24 C29 C30 109.3(7)
O23 C29 H29A 108.8
O24 C29 H29A 108.8
C30 C29 H29A 108.8
O25 C30 C29 114.6(8)
O25 C30 C25 111.5(7)
C29 C30 C25 113.1(9)
O25 C30 H30A 105.6
C29 C30 H30A 105.6
C25 C30 H30A 105.6
O26 C31 C32 109.8(8)
O26 C31 C36 109.9(8)
C32 C31 C36 110.8(8)
O26 C31 H31A 108.8
C32 C31 H31A 108.8
C36 C31 H31A 108.8
O24 C32 C31 105.4(8)
O24 C32 C33 110.7(8)
C31 C32 C33 111.6(8)
O24 C32 H32B 109.7
C31 C32 H32B 109.7
C33 C32 H32B 109.7
O28 C33 C34 109.2(8)
O28 C33 C32 107.6(8)
C34 C33 C32 114.8(9)
O28 C33 H33A 108.4
C34 C33 H33A 108.4
C32 C33 H33A 108.4
O27 C34 C33 111.7(8)
O27 C34 H34A 109.3
C33 C34 H34A 109.3
O27 C34 H34B 109.3
C33 C34 H34B 109.3
H34A C34 H34B 107.9
O28 C35 O29 111.8(8)
O28 C35 C36 110.3(8)
O29 C35 C36 108.5(7)
O28 C35 H35A 108.7
O29 C35 H35A 108.7
C36 C35 H35A 108.7
O30 C36 C35 116.4(8)
O30 C36 C31 111.1(7)
C35 C36 C31 109.8(8)
O30 C36 H36A 106.3
C35 C36 H36A 106.3
C31 C36 H36A 106.3
O31 C37 C38 111.4(8)
O31 C37 C42 109.8(8)
C38 C37 C42 110.9(8)
O31 C37 H37B 108.2
C38 C37 H37B 108.2
C42 C37 H37B 108.2
O29 C38 C37 106.3(8)
O29 C38 C39 110.7(8)
C37 C38 C39 110.8(8)
O29 C38 H38A 109.7
C37 C38 H38A 109.7
C39 C38 H38A 109.7
O33 C39 C40 106.0(7)
O33 C39 C38 109.7(8)
C40 C39 C38 115.4(8)
O33 C39 H39A 108.5
C40 C39 H39A 108.5
C38 C39 H39A 108.5
O32 C40 C39 113.0(9)
O32 C40 H40A 109.0
C39 C40 H40A 109.0
O32 C40 H40B 109.0
C39 C40 H40B 109.0
H40A C40 H40B 107.8
O33 C41 O34 111.4(8)
O33 C41 C42 108.6(8)
O34 C41 C42 110.6(8)
O33 C41 H41A 108.7
O34 C41 H41A 108.7
C42 C41 H41A 108.7
O35 C42 C41 114.2(8)
O35 C42 C37 110.8(8)
C41 C42 C37 110.5(8)
O35 C42 H42B 107.0
C41 C42 H42B 107.0
C37 C42 H42B 107.0
O36 C43 C44 110.7(8)
O36 C43 C48 110.0(8)
C44 C43 C48 110.8(8)
O36 C43 H43A 108.4
C44 C43 H43A 108.4
C48 C43 H43A 108.4
O69 C44 C43 107.6(7)
O69 C44 C45 111.2(8)
C43 C44 C45 111.8(8)
O69 C44 H44A 108.7
C43 C44 H44A 108.7
C45 C44 H44A 108.7
O38 C45 C46 105.9(8)
O38 C45 C44 109.5(8)
C46 C45 C44 111.1(9)
O38 C45 H45A 110.1
C46 C45 H45A 110.1
C44 C45 H45A 110.1
O37 C46 C45 110.5(9)
O37 C46 H46A 109.6
C45 C46 H46A 109.6
O37 C46 H46B 109.6
C45 C46 H46B 109.6
H46A C46 H46B 108.1
O38 C47 O39 110.4(8)
O38 C47 C48 109.8(8)
O39 C47 C48 110.5(8)
O38 C47 H47B 108.7
O39 C47 H47B 108.7
C48 C47 H47B 108.7
O40 C48 C47 114.6(8)
O40 C48 C43 111.5(8)
C47 C48 C43 111.2(8)
O40 C48 H48A 106.3
C47 C48 H48A 106.3
C43 C48 H48A 106.3
O41 C49 C50 110.5(8)
O41 C49 C54 111.4(8)
C50 C49 C54 109.4(7)
O41 C49 H49A 108.5
C50 C49 H49A 108.5
C54 C49 H49A 108.5
O39 C50 C51 110.7(8)
O39 C50 C49 106.2(7)
C51 C50 C49 111.4(8)
O39 C50 H50A 109.5
C51 C50 H50A 109.5
C49 C50 H50A 109.5
O43 C51 C52 105.0(8)
O43 C51 C50 111.6(8)
C52 C51 C50 113.2(8)
O43 C51 H51A 109.0
C52 C51 H51A 109.0
C50 C51 H51A 109.0
O42 C52 C51 114.9(9)
O42 C52 H52B 108.5
C51 C52 H52B 108.5
O42 C52 H52C 108.5
C51 C52 H52C 108.5
H52B C52 H52C 107.5
O44 C53 O43 110.7(8)
O44 C53 C54 108.3(8)
O43 C53 C54 109.9(8)
O44 C53 H53A 109.3
O43 C53 H53A 109.3
C54 C53 H53A 109.3
O45 C54 C53 115.4(8)
O45 C54 C49 110.6(8)
C53 C54 C49 109.9(8)
O45 C54 H54A 106.9
C53 C54 H54A 106.9
C49 C54 H54A 106.9
O46 C55 C60 110.6(8)
O46 C55 C56 110.6(8)
C60 C55 C56 110.3(8)
O46 C55 H55A 108.4
C60 C55 H55A 108.4
C56 C55 H55A 108.4
O44 C56 C57 110.0(8)
O44 C56 C55 106.9(7)
C57 C56 C55 111.9(8)
O44 C56 H56A 109.3
C57 C56 H56A 109.3
C55 C56 H56A 109.3
O48 C57 C58 105.3(7)
O48 C57 C56 109.3(8)
C58 C57 C56 114.4(9)
O48 C57 H57B 109.2
C58 C57 H57B 109.2
C56 C57 H57B 109.2
O47 C58 C57 112.6(8)
O47 C58 H58A 109.1
C57 C58 H58A 109.1
O47 C58 H58B 109.1
C57 C58 H58B 109.1
H58A C58 H58B 107.8
O49 C59 O48 112.1(8)
O49 C59 C60 109.6(8)
O48 C59 C60 109.2(8)
O49 C59 H59A 108.6
O48 C59 H59A 108.6
C60 C59 H59A 108.6
O50 C60 C55 111.5(8)
O50 C60 C59 112.9(8)
C55 C60 C59 110.9(8)
O50 C60 H60A 107.1
C55 C60 H60A 107.1
C59 C60 H60A 107.1
O51 C61 C66 110.5(8)
O51 C61 C62 111.4(8)
C66 C61 C62 109.0(8)
O51 C61 H61A 108.6
C66 C61 H61A 108.6
C62 C61 H61A 108.6
O49 C62 C61 106.8(8)
O49 C62 C63 111.0(8)
C61 C62 C63 111.0(8)
O49 C62 H62B 109.3
C61 C62 H62B 109.3
C63 C62 H62B 109.3
O53 C63 C64 105.5(8)
O53 C63 C62 109.3(8)
C64 C63 C62 113.5(9)
O53 C63 H63A 109.5
C64 C63 H63A 109.5
C62 C63 H63A 109.5
O52 C64 C63 112.0(9)
O52 C64 H64A 109.2
C63 C64 H64A 109.2
O52 C64 H64B 109.2
C63 C64 H64B 109.2
H64A C64 H64B 107.9
O54 C65 O53 112.3(7)
O54 C65 C66 110.6(8)
O53 C65 C66 108.4(8)
O54 C65 H65A 108.5
O53 C65 H65A 108.5
C66 C65 H65A 108.5
O55 C66 C61 111.6(7)
O55 C66 C65 112.9(8)
C61 C66 C65 111.5(8)
O55 C66 H66A 106.8
C61 C66 H66A 106.8
C65 C66 H66A 106.8
O56 C67 C68 110.1(8)
O56 C67 C72 110.4(8)
C68 C67 C72 112.4(8)
O56 C67 H67B 108.0
C68 C67 H67B 108.0
C72 C67 H67B 108.0
O54 C68 C67 107.3(7)
O54 C68 C69 111.5(8)
C67 C68 C69 110.6(8)
O54 C68 H68A 109.1
C67 C68 H68A 109.1
C69 C68 H68A 109.1
O58 C69 C70 105.8(8)
O58 C69 C68 109.0(8)
C70 C69 C68 114.1(9)
O58 C69 H69A 109.3
C70 C69 H69A 109.3
C68 C69 H69A 109.3
O57 C70 C69 109.5(8)
O57 C70 H70A 109.8
C69 C70 H70A 109.8
O57 C70 H70B 109.8
C69 C70 H70B 109.8
H70A C70 H70B 108.2
O58 C71 O59 111.3(7)
O58 C71 C72 111.3(8)
O59 C71 C72 107.9(7)
O58 C71 H71A 108.7
O59 C71 H71A 108.7
C72 C71 H71A 108.7
O60 C72 C67 111.5(8)
O60 C72 C71 116.3(8)
C67 C72 C71 109.2(8)
O60 C72 H72A 106.4
C67 C72 H72A 106.4
C71 C72 H72A 106.4
O61 C73 C74 110.5(8)
O61 C73 C78 111.7(8)
C74 C73 C78 111.9(8)
O61 C73 H73A 107.5
C74 C73 H73A 107.5
C78 C73 H73A 107.5
O59 C74 C73 106.0(7)
O59 C74 C75 110.0(8)
C73 C74 C75 110.4(8)
O59 C74 H74A 110.1
C73 C74 H74A 110.1
C75 C74 H74A 110.1
O63 C75 C74 108.9(8)
O63 C75 C76 105.6(8)
C74 C75 C76 115.6(9)
O63 C75 H75A 108.8
C74 C75 H75A 108.8
C76 C75 H75A 108.8
O62 C76 C75 112.2(8)
O62 C76 H76A 109.2
C75 C76 H76A 109.2
O62 C76 H76B 109.2
C75 C76 H76B 109.2
H76A C76 H76B 107.9
O63 C77 O64 111.0(8)
O63 C77 C78 111.1(8)
O64 C77 C78 109.2(8)
O63 C77 H77A 108.5
O64 C77 H77A 108.5
C78 C77 H77A 108.5
O65 C78 C77 116.2(8)
O65 C78 C73 111.7(8)
C77 C78 C73 109.2(8)
O65 C78 H78A 106.4
C77 C78 H78A 106.4
C73 C78 H78A 106.4
O66 C79 C80 110.8(7)
O66 C79 C84 110.7(8)
C80 C79 C84 111.1(8)
O66 C79 H79A 108.0
C80 C79 H79A 108.0
C84 C79 H79A 108.0
O64 C80 C79 105.4(7)
O64 C80 C81 110.8(8)
C79 C80 C81 111.3(8)
O64 C80 H80A 109.7
C79 C80 H80A 109.7
C81 C80 H80A 109.7
O68 C81 C82 107.6(8)
O68 C81 C80 107.9(8)
C82 C81 C80 116.6(9)
O68 C81 H81A 108.1
C82 C81 H81A 108.1
C80 C81 H81A 108.1
O67 C82 C81 112.0(10)
O67 C82 H82A 109.2
C81 C82 H82A 109.2
O67 C82 H82B 109.2
C81 C82 H82B 109.2
H82A C82 H82B 107.9
O68 C83 O69 110.0(8)
O68 C83 C84 110.6(8)
O69 C83 C84 109.3(8)
O68 C83 H83A 109.0
O69 C83 H83A 109.0
C84 C83 H83A 109.0
O70 C84 C83 115.5(8)
O70 C84 C79 111.2(8)
C83 C84 C79 110.8(8)
O70 C84 H84A 106.2
C83 C84 H84A 106.2
C79 C84 H84A 106.2

loop_
_geom_bond_atom_site_label_1
_geom_bond_atom_site_label_2
_geom_bond_distance
Pb1 O1 2.244(6)
Pb1 O36 2.280(6)
Pb1 O40 2.510(6)
Pb1 O5 2.511(6)
Pb2 O36 2.314(6)
Pb2 O5 2.348(6)
Pb2 O6 2.353(7)
Pb2 O70 2.369(6)
Pb3 O6 2.259(7)
Pb3 O66 2.282(6)
Pb3 O70 2.473(6)
Pb3 O10 2.474(6)
Pb4 O10 2.294(7)
Pb4 O66 2.379(6)
Pb4 O65 2.387(6)
Pb4 O11 2.389(7)
Pb5 O61 2.228(6)
Pb5 O11 2.278(7)
Pb5 O15 2.460(7)
Pb5 O65 2.525(7)
Pb6 O15 2.348(7)
Pb6 O61 2.347(6)
Pb6 O16 2.352(7)
Pb6 O60 2.356(7)
Pb7 O56 2.250(6)
Pb7 O16 2.295(7)
Pb7 O20 2.420(7)
Pb7 O60 2.525(7)
Pb8 O20 2.335(6)
Pb8 O56 2.352(6)
Pb8 O55 2.368(6)
Pb8 O21 2.414(7)
Pb9 O21 2.255(6)
Pb9 O51 2.261(7)
Pb9 O55 2.410(7)
Pb9 O25 2.576(7)
Pb10 O26 2.348(6)
Pb10 O25 2.369(6)
Pb10 O51 2.373(6)
Pb10 O50 2.385(6)
Pb11 O46 2.275(7)
Pb11 O26 2.288(6)
Pb11 O50 2.453(6)
Pb11 O30 2.541(6)
Pb12 O45 2.359(7)
Pb12 O46 2.361(6)
Pb12 O31 2.365(6)
Pb12 O30 2.369(6)
Pb13 O31 2.269(6)
Pb13 O41 2.270(7)
Pb13 O35 2.471(7)
Pb13 O45 2.517(6)
Pb14 O1 2.317(6)
Pb14 O40 2.326(6)
Pb14 O35 2.349(7)
Pb14 O41 2.355(6)
O1 C1 1.414(11)
O2 C4 1.420(15)
O2 H2A 0.8200
O3 C5 1.421(11)
O3 C3 1.442(12)
O4 C5 1.411(12)
O4 C8 1.444(12)
O5 C6 1.423(11)
O6 C7 1.409(12)
O7 C10 1.448(13)
O7 H7A 0.8200
O8 C11 1.420(11)
O8 C9 1.423(12)
O9 C11 1.414(11)
O9 C14 1.443(12)
O10 C12 1.435(11)
O11 C13 1.392(12)
O12 C16 1.446(12)
O12 H12A 0.8200
O13 C17 1.434(11)
O13 C15 1.459(12)
O14 C17 1.419(12)
O14 C20 1.420(12)
O15 C18 1.405(12)
O16 C19 1.419(12)
O17 C22 1.453(14)
O17 H17A 0.8200
O18 C23 1.428(11)
O18 C21 1.452(11)
O19 C23 1.404(12)
O19 C26 1.430(12)
O20 C24 1.417(11)
O21 C25 1.419(11)
O021 C05 1.474(18)
O021 H02A 0.8200
O22 C28 1.441(12)
O22 H22A 0.8200
O23 C29 1.409(11)
O23 C27 1.421(12)
O24 C29 1.413(12)
O24 C32 1.454(12)
O25 C30 1.409(11)
O26 C31 1.405(11)
O27 C34 1.419(11)
O27 H27A 0.8200
O28 C35 1.400(11)
O28 C33 1.443(12)
O29 C35 1.416(11)
O29 C38 1.435(12)
O30 C36 1.408(11)
O025 C08 1.09(6)
O025 C012 1.60(4)
O31 C37 1.418(11)
O026 C025 1.76(3)
O026 C024 1.80(4)
O32 C40 1.404(13)
O32 H32A 0.8200
O33 C41 1.415(11)
O33 C39 1.417(12)
O34 C41 1.418(12)
O34 C2 1.421(11)
O35 C42 1.436(12)
O36 C43 1.414(11)
O37 C46 1.418(14)
O37 H37A 0.8200
O38 C47 1.421(11)
O38 C45 1.463(12)
O39 C50 1.427(11)
O39 C47 1.428(12)
O40 C48 1.438(11)
O41 C49 1.388(11)
O42 C52 1.410(13)
O42 H42A 0.8200
O43 C51 1.433(12)
O43 C53 1.438(11)
O44 C53 1.397(12)
O44 C56 1.441(11)
O45 C54 1.422(11)
O46 C55 1.400(12)
O47 C58 1.395(12)
O47 H47A 0.8200
O48 C59 1.418(11)
O48 C57 1.484(11)
O49 C59 1.414(11)
O49 C62 1.445(12)
O50 C60 1.427(11)
O51 C61 1.401(11)
O52 C64 1.395(12)
O52 H52A 0.8200
O53 C63 1.435(12)
O53 C65 1.437(11)
O54 C65 1.410(11)
O54 C68 1.422(11)
O55 C66 1.439(12)
O56 C67 1.414(11)
O57 C70 1.427(12)
O57 H57A 0.8200
O58 C71 1.409(11)
O58 C69 1.474(13)
O59 C71 1.428(11)
O59 C74 1.450(11)
O60 C72 1.409(11)
O61 C73 1.420(11)
O62 C76 1.413(13)
O62 H62A 0.8200
O63 C77 1.400(11)
O63 C75 1.456(11)
O64 C77 1.422(12)
O64 C80 1.448(11)
O65 C78 1.405(11)
O66 C79 1.413(10)
O67 C82 1.389(14)
O67 H67A 0.8200
O68 C83 1.420(11)
O68 C81 1.444(12)
O69 C83 1.422(12)
O69 C44 1.427(12)
O70 C84 1.429(11)
C1 C6 1.503(14)
C1 C2 1.530(13)
C1 H1A 0.9800
C01 C03 1.45(2)
C01 C02 1.56(3)
C01 H01A 0.9700
C01 H01B 0.9700
C2 C3 1.538(14)
C2 H2B 0.9800
C02 C04 1.47(3)
C02 H02B 0.9700
C02 H02C 0.9700
C3 C4 1.484(14)
C3 H3A 0.9800
C03 C06 1.528(19)
C03 H03A 0.9700
C03 H03B 0.9700
C4 H4A 0.9700
C4 H4B 0.9700
C04 C05 1.48(2)
C04 H04A 0.9700
C04 H04B 0.9700
C05 C06 1.52(2)
C05 H05A 0.9800
C5 C6 1.517(14)
C5 H5A 0.9800
C06 H06A 0.9700
C06 H06B 0.9700
C6 H6A 0.9800
C07 C08 1.21(4)
C07 C09 1.35(3)
C7 C12 1.504(14)
C7 C8 1.510(13)
C7 H7B 0.9800
C8 C9 1.542(14)
C8 H8A 0.9800
C09 C010 1.17(4)
C09 H09A 0.9300
C9 C10 1.512(14)
C9 H9A 0.9800
C010 C011 1.34(3)
C10 H10A 0.9700
C10 H10B 0.9700
C011 C012 1.44(3)
C011 H01C 0.9300
C11 C12 1.508(13)
C11 H11A 0.9800
C012 H01D 0.9300
C12 H12B 0.9800
C13 C18 1.501(15)
C13 C14 1.529(13)
C13 H13A 0.9800
C14 C15 1.520(14)
C14 H14A 0.9800
C15 C16 1.499(14)
C15 H15A 0.9800
C16 H16A 0.9700
C16 H16B 0.9700
C17 C18 1.525(14)
C17 H17B 0.9800
C18 H18A 0.9800
C19 C20 1.486(13)
C19 C24 1.507(14)
C19 H19A 0.9800
C020 C025 1.42(3)
C020 C021 1.62(3)
C020 H02D 0.9700
C020 H02E 0.9700
C20 C21 1.525(14)
C20 H20A 0.9800
C021 C022 1.41(3)
C021 H02F 0.9700
C021 H02G 0.9700
C21 C22 1.500(14)
C21 H21A 0.9800
C022 C023 1.37(4)
C022 H02H 0.9300
C22 H22B 0.9700
C22 H22C 0.9700
C023 C024 1.35(4)
C023 H02I 0.9300
C23 C24 1.536(13)
C23 H23A 0.9800
C024 C025 1.34(3)
C024 H02J 0.9800
C24 H24A 0.9800
C025 H02K 0.9800
C25 C30 1.521(14)
C25 C26 1.542(13)
C25 H25A 0.9800
C26 C27 1.516(14)
C26 H26A 0.9800
C27 C28 1.495(13)
C27 H27B 0.9800
C28 H28A 0.9700
C28 H28B 0.9700
C29 C30 1.515(13)
C29 H29A 0.9800
C30 H30A 0.9800
C31 C32 1.482(13)
C31 C36 1.550(14)
C31 H31A 0.9800
C32 C33 1.552(14)
C32 H32B 0.9800
C33 C34 1.480(13)
C33 H33A 0.9800
C34 H34A 0.9700
C34 H34B 0.9700
C35 C36 1.500(13)
C35 H35A 0.9800
C36 H36A 0.9800
C37 C38 1.486(13)
C37 C42 1.534(13)
C37 H37B 0.9800
C38 C39 1.539(13)
C38 H38A 0.9800
C39 C40 1.506(13)
C39 H39A 0.9800
C40 H40A 0.9700
C40 H40B 0.9700
C41 C42 1.523(13)
C41 H41A 0.9800
C42 H42B 0.9800
C43 C44 1.493(14)
C43 C48 1.520(14)
C43 H43A 0.9800
C44 C45 1.531(13)
C44 H44A 0.9800
C45 C46 1.528(14)
C45 H45A 0.9800
C46 H46A 0.9700
C46 H46B 0.9700
C47 C48 1.513(14)
C47 H47B 0.9800
C48 H48A 0.9800
C49 C50 1.531(13)
C49 C54 1.542(13)
C49 H49A 0.9800
C50 C51 1.518(14)
C50 H50A 0.9800
C51 C52 1.515(13)
C51 H51A 0.9800
C52 H52B 0.9700
C52 H52C 0.9700
C53 C54 1.527(13)
C53 H53A 0.9800
C54 H54A 0.9800
C55 C60 1.505(14)
C55 C56 1.528(13)
C55 H55A 0.9800
C56 C57 1.515(13)
C56 H56A 0.9800
C57 C58 1.494(13)
C57 H57B 0.9800
C58 H58A 0.9700
C58 H58B 0.9700
C59 C60 1.516(14)
C59 H59A 0.9800
C60 H60A 0.9800
C61 C66 1.514(14)
C61 C62 1.528(13)
C61 H61A 0.9800
C62 C63 1.528(13)
C62 H62B 0.9800
C63 C64 1.498(13)
C63 H63A 0.9800
C64 H64A 0.9700
C64 H64B 0.9700
C65 C66 1.528(13)
C65 H65A 0.9800
C66 H66A 0.9800
C67 C68 1.509(13)
C67 C72 1.522(14)
C67 H67B 0.9800
C68 C69 1.513(13)
C68 H68A 0.9800
C69 C70 1.511(14)
C69 H69A 0.9800
C70 H70A 0.9700
C70 H70B 0.9700
C71 C72 1.534(13)
C71 H71A 0.9800
C72 H72A 0.9800
C73 C74 1.512(13)
C73 C78 1.516(13)
C73 H73A 0.9800
C74 C75 1.516(14)
C74 H74A 0.9800
C75 C76 1.532(13)
C75 H75A 0.9800
C76 H76A 0.9700
C76 H76B 0.9700
C77 C78 1.510(14)
C77 H77A 0.9800
C78 H78A 0.9800
C79 C80 1.491(13)
C79 C84 1.525(14)
C79 H79A 0.9800
C80 C81 1.531(13)
C80 H80A 0.9800
C81 C82 1.487(14)
C81 H81A 0.9800
C82 H82A 0.9700
C82 H82B 0.9700
C83 C84 1.513(14)
C83 H83A 0.9800
C84 H84A 0.9800

loop_
_geom_torsion_atom_site_label_1
_geom_torsion_atom_site_label_2
_geom_torsion_atom_site_label_3
_geom_torsion_atom_site_label_4
_geom_torsion
O36 Pb1 O1 C1 -80.8(6)
O40 Pb1 O1 C1 -151.1(7)
O5 Pb1 O1 C1 -13.2(6)
O36 Pb1 O1 Pb14 59.0(3)
O40 Pb1 O1 Pb14 -11.4(3)
O5 Pb1 O1 Pb14 126.6(3)
O40 Pb14 O1 C1 152.9(6)
O35 Pb14 O1 C1 -103.3(6)
O41 Pb14 O1 C1 -157.4(6)
O40 Pb14 O1 Pb1 12.1(3)
O35 Pb14 O1 Pb1 115.8(3)
O41 Pb14 O1 Pb1 61.8(5)
O36 Pb2 O5 C6 -119.0(6)
O6 Pb2 O5 C6 92.4(6)
O70 Pb2 O5 C6 161.2(6)
O36 Pb2 O5 Pb1 -11.6(2)
O6 Pb2 O5 Pb1 -160.2(3)
O70 Pb2 O5 Pb1 -91.4(2)
O1 Pb1 O5 C6 36.8(5)
O36 Pb1 O5 C6 134.1(5)
O40 Pb1 O5 C6 84.9(5)
O1 Pb1 O5 Pb2 -85.3(3)
O36 Pb1 O5 Pb2 11.9(2)
O40 Pb1 O5 Pb2 -37.2(3)
O66 Pb3 O6 C7 -77.5(6)
O70 Pb3 O6 C7 -147.6(6)
O10 Pb3 O6 C7 -10.7(6)
O66 Pb3 O6 Pb2 56.4(3)
O70 Pb3 O6 Pb2 -13.7(2)
O10 Pb3 O6 Pb2 123.2(3)
O36 Pb2 O6 C7 -154.2(5)
O5 Pb2 O6 C7 -104.7(6)
O70 Pb2 O6 C7 149.1(6)
O36 Pb2 O6 Pb3 71.0(4)
O5 Pb2 O6 Pb3 120.5(3)
O70 Pb2 O6 Pb3 14.3(3)
O66 Pb4 O10 C12 -124.6(6)
O65 Pb4 O10 C12 156.8(6)
O11 Pb4 O10 C12 88.6(6)
O66 Pb4 O10 Pb3 -13.7(2)
O65 Pb4 O10 Pb3 -92.3(3)
O11 Pb4 O10 Pb3 -160.5(3)
O6 Pb3 O10 C12 36.5(5)
O66 Pb3 O10 C12 138.2(5)
O70 Pb3 O10 C12 87.3(5)
O6 Pb3 O10 Pb4 -87.3(3)
O66 Pb3 O10 Pb4 14.4(2)
O70 Pb3 O10 Pb4 -36.5(3)
O61 Pb5 O11 C13 -75.7(6)
O15 Pb5 O11 C13 -8.1(6)
O65 Pb5 O11 C13 -144.7(7)
O61 Pb5 O11 Pb4 52.4(3)
O15 Pb5 O11 Pb4 120.1(3)
O65 Pb5 O11 Pb4 -16.6(2)
O10 Pb4 O11 C13 -103.1(6)
O66 Pb4 O11 C13 -158.7(5)
O65 Pb4 O11 C13 147.6(6)
O10 Pb4 O11 Pb5 126.8(3)
O66 Pb4 O11 Pb5 71.2(4)
O65 Pb4 O11 Pb5 17.5(3)
O61 Pb6 O15 C18 -122.5(7)
O16 Pb6 O15 C18 89.1(7)
O60 Pb6 O15 C18 158.4(6)
O61 Pb6 O15 Pb5 -11.3(2)
O16 Pb6 O15 Pb5 -159.6(3)
O60 Pb6 O15 Pb5 -90.4(3)
O61 Pb5 O15 C18 137.3(6)
O11 Pb5 O15 C18 35.1(5)
O65 Pb5 O15 C18 84.7(6)
O61 Pb5 O15 Pb6 11.9(2)
O11 Pb5 O15 Pb6 -90.3(3)
O65 Pb5 O15 Pb6 -40.7(3)
O56 Pb7 O16 C19 -75.3(6)
O20 Pb7 O16 C19 -8.3(6)
O60 Pb7 O16 C19 -144.1(6)
O56 Pb7 O16 Pb6 52.9(3)
O20 Pb7 O16 Pb6 119.9(3)
O60 Pb7 O16 Pb6 -15.9(2)
O15 Pb6 O16 C19 -105.3(6)
O61 Pb6 O16 C19 -155.4(5)
O60 Pb6 O16 C19 146.7(6)
O15 Pb6 O16 Pb7 124.9(3)
O61 Pb6 O16 Pb7 74.8(4)
O60 Pb6 O16 Pb7 16.9(3)
O56 Pb8 O20 C24 -122.8(6)
O55 Pb8 O20 C24 156.9(6)
O21 Pb8 O20 C24 89.1(6)
O56 Pb8 O20 Pb7 -9.9(2)
O55 Pb8 O20 Pb7 -90.1(3)
O21 Pb8 O20 Pb7 -157.9(3)
O56 Pb7 O20 C24 135.6(6)
O16 Pb7 O20 C24 33.7(5)
O60 Pb7 O20 C24 84.7(6)
O56 Pb7 O20 Pb8 10.3(2)
O16 Pb7 O20 Pb8 -91.6(3)
O60 Pb7 O20 Pb8 -40.5(3)
O51 Pb9 O21 C25 -65.8(6)
O55 Pb9 O21 C25 -136.6(6)
O25 Pb9 O21 C25 -0.7(6)
O51 Pb9 O21 Pb8 57.6(3)
O55 Pb9 O21 Pb8 -13.2(2)
O25 Pb9 O21 Pb8 122.7(3)
O20 Pb8 O21 C25 -106.5(5)
O56 Pb8 O21 C25 -158.0(5)
O55 Pb8 O21 C25 142.1(6)
O20 Pb8 O21 Pb9 125.0(3)
O56 Pb8 O21 Pb9 73.5(4)
O55 Pb8 O21 Pb9 13.6(3)
O26 Pb10 O25 C30 91.7(6)
O51 Pb10 O25 C30 -120.5(6)
O50 Pb10 O25 C30 159.6(6)
O26 Pb10 O25 Pb9 -158.2(2)
O51 Pb10 O25 Pb9 -10.4(2)
O50 Pb10 O25 Pb9 -90.2(2)
O21 Pb9 O25 C30 28.5(5)
O51 Pb9 O25 C30 132.6(6)
O55 Pb9 O25 C30 81.4(6)
O21 Pb9 O25 Pb10 -93.0(3)
O51 Pb9 O25 Pb10 11.0(2)
O55 Pb9 O25 Pb10 -40.1(3)
O46 Pb11 O26 C31 -74.8(6)
O50 Pb11 O26 C31 -144.8(7)
O30 Pb11 O26 C31 -7.6(6)
O46 Pb11 O26 Pb10 57.2(3)
O50 Pb11 O26 Pb10 -12.8(2)
O30 Pb11 O26 Pb10 124.4(3)
O25 Pb10 O26 C31 -101.2(6)
O51 Pb10 O26 C31 -155.5(5)
O50 Pb10 O26 C31 148.4(6)
O25 Pb10 O26 Pb11 123.6(3)
O51 Pb10 O26 Pb11 69.3(4)
O50 Pb10 O26 Pb11 13.2(2)
O45 Pb12 O30 C36 158.4(6)
O46 Pb12 O30 C36 -122.0(6)
O31 Pb12 O30 C36 89.2(6)
O45 Pb12 O30 Pb11 -92.6(3)
O46 Pb12 O30 Pb11 -12.9(2)
O31 Pb12 O30 Pb11 -161.8(3)
O46 Pb11 O30 C36 135.4(6)
O26 Pb11 O30 C36 34.3(5)
O50 Pb11 O30 C36 83.3(5)
O46 Pb11 O30 Pb12 13.6(2)
O26 Pb11 O30 Pb12 -87.6(3)
O50 Pb11 O30 Pb12 -38.6(3)
O41 Pb13 O31 C37 -76.8(6)
O35 Pb13 O31 C37 -8.5(6)
O45 Pb13 O31 C37 -145.2(7)
O41 Pb13 O31 Pb12 52.1(3)
O35 Pb13 O31 Pb12 120.5(3)
O45 Pb13 O31 Pb12 -16.3(2)
O45 Pb12 O31 C37 149.3(6)
O46 Pb12 O31 C37 -154.7(5)
O30 Pb12 O31 C37 -101.3(6)
O45 Pb12 O31 Pb13 17.2(3)
O46 Pb12 O31 Pb13 73.3(4)
O30 Pb12 O31 Pb13 126.7(3)
O1 Pb14 O35 C42 90.6(6)
O40 Pb14 O35 C42 160.2(6)
O41 Pb14 O35 C42 -122.6(6)
O1 Pb14 O35 Pb13 -159.3(3)
O40 Pb14 O35 Pb13 -89.7(3)
O41 Pb14 O35 Pb13 -12.5(2)
O31 Pb13 O35 C42 34.6(5)
O41 Pb13 O35 C42 136.5(6)
O45 Pb13 O35 C42 85.0(6)
O31 Pb13 O35 Pb14 -88.9(3)
O41 Pb13 O35 Pb14 13.1(2)
O45 Pb13 O35 Pb14 -38.4(3)
O1 Pb1 O36 C43 -81.3(6)
O40 Pb1 O36 C43 -13.6(6)
O5 Pb1 O36 C43 -151.5(7)
O1 Pb1 O36 Pb2 57.4(3)
O40 Pb1 O36 Pb2 125.2(3)
O5 Pb1 O36 Pb2 -12.8(2)
O5 Pb2 O36 C43 152.8(6)
O6 Pb2 O36 C43 -154.4(6)
O70 Pb2 O36 C43 -101.7(6)
O5 Pb2 O36 Pb1 13.5(3)
O6 Pb2 O36 Pb1 66.3(4)
O70 Pb2 O36 Pb1 118.9(3)
O1 Pb14 O40 C48 -118.4(6)
O35 Pb14 O40 C48 160.9(6)
O41 Pb14 O40 C48 91.4(6)
O1 Pb14 O40 Pb1 -10.2(2)
O35 Pb14 O40 Pb1 -90.9(3)
O41 Pb14 O40 Pb1 -160.4(3)
O1 Pb1 O40 C48 134.8(5)
O36 Pb1 O40 C48 37.6(5)
O5 Pb1 O40 C48 85.6(5)
O1 Pb1 O40 Pb14 10.7(2)
O36 Pb1 O40 Pb14 -86.5(3)
O5 Pb1 O40 Pb14 -38.5(3)
O31 Pb13 O41 C49 -79.0(6)
O35 Pb13 O41 C49 -148.6(7)
O45 Pb13 O41 C49 -12.1(6)
O31 Pb13 O41 Pb14 56.1(3)
O35 Pb13 O41 Pb14 -13.5(2)
O45 Pb13 O41 Pb14 123.0(3)
O1 Pb14 O41 C49 -151.9(5)
O40 Pb14 O41 C49 -105.1(6)
O35 Pb14 O41 C49 150.0(6)
O1 Pb14 O41 Pb13 72.2(4)
O40 Pb14 O41 Pb13 119.0(3)
O35 Pb14 O41 Pb13 14.2(3)
O46 Pb12 O45 C54 87.1(6)
O31 Pb12 O45 C54 -123.4(7)
O30 Pb12 O45 C54 156.3(6)
O46 Pb12 O45 Pb13 -164.3(3)
O31 Pb12 O45 Pb13 -14.8(2)
O30 Pb12 O45 Pb13 -95.1(2)
O31 Pb13 O45 C54 139.7(6)
O41 Pb13 O45 C54 36.9(5)
O35 Pb13 O45 C54 88.2(6)
O31 Pb13 O45 Pb12 15.6(2)
O41 Pb13 O45 Pb12 -87.2(3)
O35 Pb13 O45 Pb12 -36.0(3)
O26 Pb11 O46 C55 -78.3(6)
O50 Pb11 O46 C55 -11.0(6)
O30 Pb11 O46 C55 -146.8(6)
O26 Pb11 O46 Pb12 54.2(3)
O50 Pb11 O46 Pb12 121.4(3)
O30 Pb11 O46 Pb12 -14.4(2)
O45 Pb12 O46 C55 -101.7(6)
O31 Pb12 O46 C55 -153.7(6)
O30 Pb12 O46 C55 148.6(6)
O45 Pb12 O46 Pb11 124.9(3)
O31 Pb12 O46 Pb11 73.0(4)
O30 Pb12 O46 Pb11 15.3(3)
O26 Pb10 O50 C60 -121.8(7)
O25 Pb10 O50 C60 157.2(6)
O51 Pb10 O50 C60 89.1(6)
O26 Pb10 O50 Pb11 -11.8(2)
O25 Pb10 O50 Pb11 -92.7(3)
O51 Pb10 O50 Pb11 -160.8(3)
O46 Pb11 O50 C60 36.0(5)
O26 Pb11 O50 C60 136.6(5)
O30 Pb11 O50 C60 86.9(5)
O46 Pb11 O50 Pb10 -88.5(3)
O26 Pb11 O50 Pb10 12.1(2)
O30 Pb11 O50 Pb10 -37.6(3)
O21 Pb9 O51 C61 -78.6(6)
O55 Pb9 O51 C61 -9.2(6)
O25 Pb9 O51 C61 -146.8(6)
O21 Pb9 O51 Pb10 56.4(3)
O55 Pb9 O51 Pb10 125.9(3)
O25 Pb9 O51 Pb10 -11.8(2)
O26 Pb10 O51 C61 -151.9(5)
O25 Pb10 O51 C61 148.6(6)
O50 Pb10 O51 C61 -100.6(6)
O26 Pb10 O51 Pb9 72.2(4)
O25 Pb10 O51 Pb9 12.7(3)
O50 Pb10 O51 Pb9 123.5(3)
O20 Pb8 O55 C66 157.6(6)
O56 Pb8 O55 C66 90.2(6)
O21 Pb8 O55 C66 -123.1(6)
O20 Pb8 O55 Pb9 -91.8(3)
O56 Pb8 O55 Pb9 -159.2(3)
O21 Pb8 O55 Pb9 -12.5(2)
O21 Pb9 O55 C66 135.9(5)
O51 Pb9 O55 C66 34.1(5)
O25 Pb9 O55 C66 83.0(5)
O21 Pb9 O55 Pb8 13.2(2)
O51 Pb9 O55 Pb8 -88.6(3)
O25 Pb9 O55 Pb8 -39.7(3)
O16 Pb7 O56 C67 -75.4(6)
O20 Pb7 O56 C67 -145.4(6)
O60 Pb7 O56 C67 -8.6(6)
O16 Pb7 O56 Pb8 59.5(3)
O20 Pb7 O56 Pb8 -10.6(2)
O60 Pb7 O56 Pb8 126.2(3)
O20 Pb8 O56 C67 147.4(6)
O55 Pb8 O56 C67 -101.5(6)
O21 Pb8 O56 C67 -156.1(5)
O20 Pb8 O56 Pb7 11.0(2)
O55 Pb8 O56 Pb7 122.1(3)
O21 Pb8 O56 Pb7 67.5(4)
O15 Pb6 O60 C72 159.0(6)
O61 Pb6 O60 C72 90.6(6)
O16 Pb6 O60 C72 -122.6(6)
O15 Pb6 O60 Pb7 -93.1(3)
O61 Pb6 O60 Pb7 -161.4(3)
O16 Pb6 O60 Pb7 -14.6(2)
O56 Pb7 O60 C72 34.6(5)
O16 Pb7 O60 C72 137.0(6)
O20 Pb7 O60 C72 84.4(5)
O56 Pb7 O60 Pb6 -87.2(3)
O16 Pb7 O60 Pb6 15.2(2)
O20 Pb7 O60 Pb6 -37.4(3)
O11 Pb5 O61 C73 -78.3(6)
O15 Pb5 O61 C73 -147.3(6)
O65 Pb5 O61 C73 -12.0(6)
O11 Pb5 O61 Pb6 56.6(3)
O15 Pb5 O61 Pb6 -12.4(3)
O65 Pb5 O61 Pb6 122.9(3)
O15 Pb6 O61 C73 149.0(6)
O16 Pb6 O61 C73 -156.9(5)
O60 Pb6 O61 C73 -103.1(6)
O15 Pb6 O61 Pb5 13.0(3)
O16 Pb6 O61 Pb5 67.1(4)
O60 Pb6 O61 Pb5 120.9(3)
O10 Pb4 O65 C78 155.5(6)
O66 Pb4 O65 C78 87.1(6)
O11 Pb4 O65 C78 -123.3(6)
O10 Pb4 O65 Pb5 -96.1(2)
O66 Pb4 O65 Pb5 -164.5(2)
O11 Pb4 O65 Pb5 -15.0(2)
O61 Pb5 O65 C78 36.2(5)
O11 Pb5 O65 C78 138.7(6)
O15 Pb5 O65 C78 87.9(5)
O61 Pb5 O65 Pb4 -86.8(3)
O11 Pb5 O65 Pb4 15.8(2)
O15 Pb5 O65 Pb4 -35.0(3)
O6 Pb3 O66 C79 -77.5(6)
O70 Pb3 O66 C79 -9.0(5)
O10 Pb3 O66 C79 -146.4(6)
O6 Pb3 O66 Pb4 54.7(3)
O70 Pb3 O66 Pb4 123.2(3)
O10 Pb3 O66 Pb4 -14.2(2)
O10 Pb4 O66 C79 147.9(6)
O65 Pb4 O66 C79 -102.0(6)
O11 Pb4 O66 C79 -151.4(5)
O10 Pb4 O66 Pb3 15.2(2)
O65 Pb4 O66 Pb3 125.3(3)
O11 Pb4 O66 Pb3 75.9(4)
O36 Pb2 O70 C84 91.2(6)
O5 Pb2 O70 C84 160.5(6)
O6 Pb2 O70 C84 -121.8(6)
O36 Pb2 O70 Pb3 -159.4(2)
O5 Pb2 O70 Pb3 -90.1(2)
O6 Pb2 O70 Pb3 -12.5(2)
O6 Pb3 O70 C84 135.5(5)
O66 Pb3 O70 C84 34.7(5)
O10 Pb3 O70 C84 84.3(5)
O6 Pb3 O70 Pb2 13.0(2)
O66 Pb3 O70 Pb2 -87.8(2)
O10 Pb3 O70 Pb2 -38.2(3)
Pb1 O1 C1 C6 -13.0(10)
Pb14 O1 C1 C6 -152.1(6)
Pb1 O1 C1 C2 -134.9(6)
Pb14 O1 C1 C2 86.0(8)
C41 O34 C2 C1 130.5(8)
C41 O34 C2 C3 -110.6(9)
O1 C1 C2 O34 -60.7(10)
C6 C1 C2 O34 177.6(8)
O1 C1 C2 C3 177.8(8)
C6 C1 C2 C3 56.1(11)
C03 C01 C02 C04 54(2)
C5 O3 C3 C4 -171.7(9)
C5 O3 C3 C2 61.6(10)
O34 C2 C3 O3 -175.8(7)
C1 C2 C3 O3 -58.5(10)
O34 C2 C3 C4 62.5(12)
C1 C2 C3 C4 179.8(9)
C02 C01 C03 C06 -56(2)
O3 C3 C4 O2 -63.6(11)
C2 C3 C4 O2 58.8(12)
C01 C02 C04 C05 -53(2)
C02 C04 C05 O021 179.0(15)
C02 C04 C05 C06 55(2)
C8 O4 C5 O3 105.2(9)
C8 O4 C5 C6 -132.4(8)
C3 O3 C5 O4 62.2(10)
C3 O3 C5 C6 -59.5(10)
O021 C05 C06 C03 179.1(12)
C04 C05 C06 C03 -55.5(18)
C01 C03 C06 C05 57.2(19)
Pb2 O5 C6 C1 51.9(9)
Pb1 O5 C6 C1 -59.0(8)
Pb2 O5 C6 C5 -75.7(9)
Pb1 O5 C6 C5 173.4(7)
O1 C1 C6 O5 53.7(11)
C2 C1 C6 O5 176.2(8)
O1 C1 C6 C5 -176.6(8)
C2 C1 C6 C5 -54.1(11)
O4 C5 C6 O5 61.2(11)
O3 C5 C6 O5 -176.8(7)
O4 C5 C6 C1 -67.1(10)
O3 C5 C6 C1 54.9(11)
Pb3 O6 C7 C12 -17.1(10)
Pb2 O6 C7 C12 -149.5(6)
Pb3 O6 C7 C8 -138.8(7)
Pb2 O6 C7 C8 88.8(8)
C012 O025 C08 C07 53(8)
C09 C07 C08 O025 -51(9)
C5 O4 C8 C7 127.7(9)
C5 O4 C8 C9 -110.4(9)
O6 C7 C8 O4 -62.0(10)
C12 C7 C8 O4 175.4(8)
O6 C7 C8 C9 176.0(8)
C12 C7 C8 C9 53.4(11)
C08 C07 C09 C010 1(9)
C11 O8 C9 C10 -177.2(8)
C11 O8 C9 C8 59.3(11)
O4 C8 C9 O8 -174.8(7)
C7 C8 C9 O8 -54.6(11)
O4 C8 C9 C10 64.0(12)
C7 C8 C9 C10 -175.8(9)
C07 C09 C010 C011 23(8)
O8 C9 C10 O7 -61.0(11)
C8 C9 C10 O7 60.2(12)
C09 C010 C011 C012 -32(6)
C14 O9 C11 O8 99.5(9)
C14 O9 C11 C12 -139.3(8)
C9 O8 C11 O9 59.8(10)
C9 O8 C11 C12 -60.8(11)
C010 C011 C012 O025 40(5)
C08 O025 C012 C011 -39(5)
Pb4 O10 C12 C7 55.7(9)
Pb3 O10 C12 C7 -58.9(8)
Pb4 O10 C12 C11 -70.0(9)
Pb3 O10 C12 C11 175.3(7)
O6 C7 C12 O10 55.4(10)
C8 C7 C12 O10 177.6(8)
O6 C7 C12 C11 -176.7(7)
C8 C7 C12 C11 -54.5(11)
O9 C11 C12 O10 59.6(11)
O8 C11 C12 O10 -178.0(7)
O9 C11 C12 C7 -65.5(10)
O8 C11 C12 C7 56.9(11)
Pb5 O11 C13 C18 -19.9(10)
Pb4 O11 C13 C18 -148.7(6)
Pb5 O11 C13 C14 -144.1(7)
Pb4 O11 C13 C14 87.1(8)
C11 O9 C14 C15 -107.9(9)
C11 O9 C14 C13 132.5(8)
O11 C13 C14 O9 -64.4(10)
C18 C13 C14 O9 171.1(8)
O11 C13 C14 C15 177.0(8)
C18 C13 C14 C15 52.5(11)
C17 O13 C15 C16 -169.7(8)
C17 O13 C15 C14 64.7(10)
O9 C14 C15 O13 -173.1(7)
C13 C14 C15 O13 -57.3(10)
O9 C14 C15 C16 67.5(11)
C13 C14 C15 C16 -176.7(9)
O13 C15 C16 O12 -79.4(10)
C14 C15 C16 O12 40.3(13)
C20 O14 C17 O13 104.5(9)
C20 O14 C17 C18 -134.3(8)
C15 O13 C17 O14 56.9(10)
C15 O13 C17 C18 -64.4(10)
Pb6 O15 C18 C13 55.0(10)
Pb5 O15 C18 C13 -58.4(8)
Pb6 O15 C18 C17 -70.7(10)
Pb5 O15 C18 C17 175.8(7)
O11 C13 C18 O15 57.3(11)
C14 C13 C18 O15 -179.0(8)
O11 C13 C18 C17 -174.3(8)
C14 C13 C18 C17 -50.7(11)
O14 C17 C18 O15 59.6(11)
O13 C17 C18 O15 -178.6(8)
O14 C17 C18 C13 -65.8(10)
O13 C17 C18 C13 56.0(10)
Pb7 O16 C19 C20 -142.0(6)
Pb6 O16 C19 C20 90.1(8)
Pb7 O16 C19 C24 -18.2(9)
Pb6 O16 C19 C24 -146.0(6)
C17 O14 C20 C19 127.4(9)
C17 O14 C20 C21 -109.1(9)
O16 C19 C20 O14 -62.8(10)
C24 C19 C20 O14 174.7(8)
O16 C19 C20 C21 174.5(8)
C24 C19 C20 C21 52.0(11)
C025 C020 C021 C022 -13(4)
C23 O18 C21 C22 178.7(8)
C23 O18 C21 C20 53.7(11)
O14 C20 C21 O18 -170.0(7)
C19 C20 C21 O18 -48.5(11)
O14 C20 C21 C22 70.2(11)
C19 C20 C21 C22 -168.3(9)
C020 C021 C022 C023 21(5)
O18 C21 C22 O17 -62.9(10)
C20 C21 C22 O17 59.6(11)
C021 C022 C023 C024 -24(5)
C26 O19 C23 O18 96.0(9)
C26 O19 C23 C24 -141.6(8)
C21 O18 C23 O19 65.2(10)
C21 O18 C23 C24 -58.0(11)
C022 C023 C024 C025 18(5)
C022 C023 C024 O026 -60(4)
C025 O026 C024 C023 113(4)
Pb8 O20 C24 C19 58.7(10)
Pb7 O20 C24 C19 -57.7(9)
Pb8 O20 C24 C23 -66.2(9)
Pb7 O20 C24 C23 177.4(7)
O16 C19 C24 O20 54.9(11)
C20 C19 C24 O20 177.2(8)
O16 C19 C24 C23 -178.1(8)
C20 C19 C24 C23 -55.7(11)
O19 C23 C24 O20 59.1(11)
O18 C23 C24 O20 -176.6(8)
O19 C23 C24 C19 -67.6(10)
O18 C23 C24 C19 56.7(10)
C023 C024 C025 C020 -14(6)
O026 C024 C025 C020 96(3)
C023 C024 C025 O026 -111(3)
C021 C020 C025 C024 11(4)
C021 C020 C025 O026 89(3)
C024 O026 C025 C020 -126(3)
Pb9 O21 C25 C30 -26.5(9)
Pb8 O21 C25 C30 -150.3(6)
Pb9 O21 C25 C26 -150.0(6)
Pb8 O21 C25 C26 86.2(7)
C23 O19 C26 C27 -112.6(9)
C23 O19 C26 C25 128.1(8)
O21 C25 C26 O19 -60.7(10)
C30 C25 C26 O19 175.3(8)
O21 C25 C26 C27 176.8(8)
C30 C25 C26 C27 52.9(11)
C29 O23 C27 C28 -171.5(8)
C29 O23 C27 C26 66.8(10)
O19 C26 C27 O23 -178.5(7)
C25 C26 C27 O23 -60.1(10)
O19 C26 C27 C28 63.1(11)
C25 C26 C27 C28 -178.6(9)
O23 C27 C28 O22 71.9(11)
C26 C27 C28 O22 -169.3(8)
C27 O23 C29 O24 61.0(10)
C27 O23 C29 C30 -60.1(10)
C32 O24 C29 O23 103.0(9)
C32 O24 C29 C30 -135.8(8)
Pb10 O25 C30 C29 -70.2(9)
Pb9 O25 C30 C29 177.6(7)
Pb10 O25 C30 C25 59.9(9)
Pb9 O25 C30 C25 -52.3(8)
O23 C29 C30 O25 178.7(8)
O24 C29 C30 O25 56.2(11)
O23 C29 C30 C25 49.4(11)
O24 C29 C30 C25 -73.1(10)
O21 C25 C30 O25 57.7(10)
C26 C25 C30 O25 -179.1(8)
O21 C25 C30 C29 -171.4(7)
C26 C25 C30 C29 -48.2(11)
Pb11 O26 C31 C32 -141.2(7)
Pb10 O26 C31 C32 86.3(8)
Pb11 O26 C31 C36 -19.0(9)
Pb10 O26 C31 C36 -151.6(6)
C29 O24 C32 C31 138.3(8)
C29 O24 C32 C33 -100.9(9)
O26 C31 C32 O24 -65.9(10)
C36 C31 C32 O24 172.5(8)
O26 C31 C32 C33 173.9(8)
C36 C31 C32 C33 52.3(11)
C35 O28 C33 C34 -174.0(8)
C35 O28 C33 C32 60.9(10)
O24 C32 C33 O28 -171.6(7)
C31 C32 C33 O28 -54.6(11)
O24 C32 C33 C34 66.7(11)
C31 C32 C33 C34 -176.3(9)
O28 C33 C34 O27 -70.1(10)
C32 C33 C34 O27 50.7(12)
C33 O28 C35 O29 57.4(10)
C33 O28 C35 C36 -63.4(10)
C38 O29 C35 O28 102.1(9)
C38 O29 C35 C36 -136.1(8)
Pb12 O30 C36 C35 -72.9(9)
Pb11 O30 C36 C35 176.2(7)
Pb12 O30 C36 C31 53.6(9)
Pb11 O30 C36 C31 -57.2(8)
O28 C35 C36 O30 -176.8(7)
O29 C35 C36 O30 60.5(11)
O28 C35 C36 C31 56.0(10)
O29 C35 C36 C31 -66.7(10)
O26 C31 C36 O30 56.0(10)
C32 C31 C36 O30 177.5(8)
O26 C31 C36 C35 -173.9(7)
C32 C31 C36 C35 -52.3(11)
Pb13 O31 C37 C38 -141.8(7)
Pb12 O31 C37 C38 89.1(8)
Pb13 O31 C37 C42 -18.6(9)
Pb12 O31 C37 C42 -147.7(6)
C35 O29 C38 C37 132.3(8)
C35 O29 C38 C39 -107.4(9)
O31 C37 C38 O29 -64.9(10)
C42 C37 C38 O29 172.4(8)
O31 C37 C38 C39 174.8(8)
C42 C37 C38 C39 52.2(11)
C41 O33 C39 C40 -174.7(8)
C41 O33 C39 C38 60.1(10)
O29 C38 C39 O33 -171.4(7)
C37 C38 C39 O33 -53.8(10)
O29 C38 C39 C40 68.9(11)
C37 C38 C39 C40 -173.4(9)
O33 C39 C40 O32 -58.1(10)
C38 C39 C40 O32 63.6(11)
C39 O33 C41 O34 60.9(10)
C39 O33 C41 C42 -61.2(11)
C2 O34 C41 O33 103.2(9)
C2 O34 C41 C42 -135.9(8)
Pb14 O35 C42 C41 -71.0(9)
Pb13 O35 C42 C41 176.9(7)
Pb14 O35 C42 C37 54.5(9)
Pb13 O35 C42 C37 -57.6(8)
O33 C41 C42 O35 -178.8(8)
O34 C41 C42 O35 58.7(11)
O33 C41 C42 C37 55.5(11)
O34 C41 C42 C37 -67.0(10)
O31 C37 C42 O35 55.2(10)
C38 C37 C42 O35 178.8(8)
O31 C37 C42 C41 -177.2(8)
C38 C37 C42 C41 -53.6(11)
Pb1 O36 C43 C44 -136.0(7)
Pb2 O36 C43 C44 86.3(8)
Pb1 O36 C43 C48 -13.2(10)
Pb2 O36 C43 C48 -150.9(6)
C83 O69 C44 C43 132.3(8)
C83 O69 C44 C45 -104.9(9)
O36 C43 C44 O69 -62.9(10)
C48 C43 C44 O69 174.8(8)
O36 C43 C44 C45 174.7(8)
C48 C43 C44 C45 52.5(11)
C47 O38 C45 C46 176.9(8)
C47 O38 C45 C44 57.0(11)
O69 C44 C45 O38 -172.9(7)
C43 C44 C45 O38 -52.6(11)
O69 C44 C45 C46 70.5(11)
C43 C44 C45 C46 -169.2(9)
O38 C45 C46 O37 -61.3(10)
C44 C45 C46 O37 57.5(11)
C45 O38 C47 O39 63.3(10)
C45 O38 C47 C48 -58.8(11)
C50 O39 C47 O38 106.4(9)
C50 O39 C47 C48 -131.9(9)
Pb14 O40 C48 C47 -75.8(9)
Pb1 O40 C48 C47 172.5(7)
Pb14 O40 C48 C43 51.6(9)
Pb1 O40 C48 C43 -60.0(8)
O38 C47 C48 O40 -176.9(8)
O39 C47 C48 O40 61.0(11)
O38 C47 C48 C43 55.5(11)
O39 C47 C48 C43 -66.6(10)
O36 C43 C48 O40 54.4(10)
C44 C43 C48 O40 177.1(8)
O36 C43 C48 C47 -176.3(8)
C44 C43 C48 C47 -53.6(11)
Pb13 O41 C49 C50 -136.1(6)
Pb14 O41 C49 C50 91.1(8)
Pb13 O41 C49 C54 -14.3(10)
Pb14 O41 C49 C54 -147.1(6)
C47 O39 C50 C51 -112.5(9)
C47 O39 C50 C49 126.4(8)
O41 C49 C50 O39 -63.6(10)
C54 C49 C50 O39 173.4(8)
O41 C49 C50 C51 175.7(8)
C54 C49 C50 C51 52.7(11)
C53 O43 C51 C52 179.8(8)
C53 O43 C51 C50 56.8(11)
O39 C50 C51 O43 -170.7(7)
C49 C50 C51 O43 -52.7(11)
O39 C50 C51 C52 71.0(11)
C49 C50 C51 C52 -171.0(9)
O43 C51 C52 O42 -66.8(11)
C50 C51 C52 O42 55.2(12)
C56 O44 C53 O43 102.9(9)
C56 O44 C53 C54 -136.6(8)
C51 O43 C53 O44 60.4(10)
C51 O43 C53 C54 -59.2(11)
Pb12 O45 C54 C53 -72.3(9)
Pb13 O45 C54 C53 176.7(7)
Pb12 O45 C54 C49 53.2(10)
Pb13 O45 C54 C49 -57.9(8)
O44 C53 C54 O45 62.3(11)
O43 C53 C54 O45 -176.6(8)
O44 C53 C54 C49 -63.5(10)
O43 C53 C54 C49 57.6(11)
O41 C49 C54 O45 53.9(11)
C50 C49 C54 O45 176.4(8)
O41 C49 C54 C53 -177.6(8)
C50 C49 C54 C53 -55.2(11)
Pb11 O46 C55 C60 -16.2(9)
Pb12 O46 C55 C60 -148.0(6)
Pb11 O46 C55 C56 -138.6(6)
Pb12 O46 C55 C56 89.6(8)
C53 O44 C56 C57 -108.5(9)
C53 O44 C56 C55 129.8(8)
O46 C55 C56 O44 -64.1(10)
C60 C55 C56 O44 173.3(8)
O46 C55 C56 C57 175.4(8)
C60 C55 C56 C57 52.8(11)
C59 O48 C57 C58 -179.9(8)
C59 O48 C57 C56 56.8(10)
O44 C56 C57 O48 -170.0(7)
C55 C56 C57 O48 -51.3(10)
O44 C56 C57 C58 72.2(10)
C55 C56 C57 C58 -169.1(8)
O48 C57 C58 O47 -62.0(10)
C56 C57 C58 O47 58.0(11)
C62 O49 C59 O48 98.9(9)
C62 O49 C59 C60 -139.6(8)
C57 O48 C59 O49 61.8(10)
C57 O48 C59 C60 -59.8(10)
Pb10 O50 C60 C55 54.6(10)
Pb11 O50 C60 C55 -59.2(8)
Pb10 O50 C60 C59 -71.0(9)
Pb11 O50 C60 C59 175.2(7)
O46 C55 C60 O50 55.4(11)
C56 C55 C60 O50 178.1(8)
O46 C55 C60 C59 -177.8(8)
C56 C55 C60 C59 -55.2(11)
O49 C59 C60 O50 60.9(10)
O48 C59 C60 O50 -175.9(7)
O49 C59 C60 C55 -65.1(10)
O48 C59 C60 C55 58.1(10)
Pb9 O51 C61 C66 -17.6(9)
Pb10 O51 C61 C66 -153.3(6)
Pb9 O51 C61 C62 -139.0(7)
Pb10 O51 C61 C62 85.4(8)
C59 O49 C62 C61 131.2(8)
C59 O49 C62 C63 -107.7(9)
O51 C61 C62 O49 -61.7(10)
C66 C61 C62 O49 176.1(7)
O51 C61 C62 C63 177.2(8)
C66 C61 C62 C63 54.9(11)
C65 O53 C63 C64 -179.4(8)
C65 O53 C63 C62 58.3(10)
O49 C62 C63 O53 -173.2(7)
C61 C62 C63 O53 -54.6(11)
O49 C62 C63 C64 69.4(11)
C61 C62 C63 C64 -172.0(9)
O53 C63 C64 O52 64.1(11)
C62 C63 C64 O52 -176.2(9)
C68 O54 C65 O53 100.3(9)
C68 O54 C65 C66 -138.4(8)
C63 O53 C65 O54 64.1(11)
C63 O53 C65 C66 -58.4(10)
Pb8 O55 C66 C61 56.9(9)
Pb9 O55 C66 C61 -56.8(7)
Pb8 O55 C66 C65 -69.6(9)
Pb9 O55 C66 C65 176.7(6)
O51 C61 C66 O55 54.0(10)
C62 C61 C66 O55 176.8(7)
O51 C61 C66 C65 -178.7(7)
C62 C61 C66 C65 -55.9(10)
O54 C65 C66 O55 59.0(10)
O53 C65 C66 O55 -177.5(7)
O54 C65 C66 C61 -67.6(10)
O53 C65 C66 C61 56.0(10)
Pb7 O56 C67 C68 -142.7(6)
Pb8 O56 C67 C68 83.2(8)
Pb7 O56 C67 C72 -18.1(9)
Pb8 O56 C67 C72 -152.2(6)
C65 O54 C68 C67 134.0(8)
C65 O54 C68 C69 -104.7(9)
O56 C67 C68 O54 -61.7(10)
C72 C67 C68 O54 174.9(8)
O56 C67 C68 C69 176.5(8)
C72 C67 C68 C69 53.0(11)
C71 O58 C69 C70 -175.3(8)
C71 O58 C69 C68 61.6(10)
O54 C68 C69 O58 -175.1(7)
C67 C68 C69 O58 -55.8(10)
O54 C68 C69 C70 66.8(11)
C67 C68 C69 C70 -173.8(9)
O58 C69 C70 O57 -71.0(10)
C68 C69 C70 O57 48.9(12)
C69 O58 C71 O59 58.9(10)
C69 O58 C71 C72 -61.5(10)
C74 O59 C71 O58 102.8(9)
C74 O59 C71 C72 -134.7(8)
Pb6 O60 C72 C67 53.1(9)
Pb7 O60 C72 C67 -57.4(8)
Pb6 O60 C72 C71 -72.9(9)
Pb7 O60 C72 C71 176.6(7)
O56 C67 C72 O60 56.0(10)
C68 C67 C72 O60 179.2(8)
O56 C67 C72 C71 -174.2(7)
C68 C67 C72 C71 -50.9(11)
O58 C71 C72 O60 -178.1(8)
O59 C71 C72 O60 59.5(10)
O58 C71 C72 C67 54.7(10)
O59 C71 C72 C67 -67.7(10)
Pb5 O61 C73 C74 -138.9(6)
Pb6 O61 C73 C74 87.2(8)
Pb5 O61 C73 C78 -13.6(10)
Pb6 O61 C73 C78 -147.6(6)
C71 O59 C74 C73 132.3(8)
C71 O59 C74 C75 -108.4(9)
O61 C73 C74 O59 -62.6(10)
C78 C73 C74 O59 172.3(8)
O61 C73 C74 C75 178.4(8)
C78 C73 C74 C75 53.2(11)
C77 O63 C75 C74 60.2(11)
C77 O63 C75 C76 -175.0(8)
O59 C74 C75 O63 -171.0(7)
C73 C74 C75 O63 -54.3(11)
O59 C74 C75 C76 70.4(11)
C73 C74 C75 C76 -173.0(8)
O63 C75 C76 O62 -63.4(11)
C74 C75 C76 O62 57.1(11)
C75 O63 C77 O64 60.1(11)
C75 O63 C77 C78 -61.5(11)
C80 O64 C77 O63 99.9(9)
C80 O64 C77 C78 -137.4(8)
Pb4 O65 C78 C77 -71.3(9)
Pb5 O65 C78 C77 177.2(7)
Pb4 O65 C78 C73 54.8(9)
Pb5 O65 C78 C73 -56.7(8)
O63 C77 C78 O65 -176.9(8)
O64 C77 C78 O65 60.3(11)
O63 C77 C78 C73 55.7(11)
O64 C77 C78 C73 -67.0(10)
O61 C73 C78 O65 53.0(11)
C74 C73 C78 O65 177.5(8)
O61 C73 C78 C77 -177.1(8)
C74 C73 C78 C77 -52.6(11)
Pb3 O66 C79 C80 -141.7(6)
Pb4 O66 C79 C80 88.4(7)
Pb3 O66 C79 C84 -18.0(9)
Pb4 O66 C79 C84 -147.8(6)
C77 O64 C80 C79 131.9(8)
C77 O64 C80 C81 -107.6(9)
O66 C79 C80 O64 -62.4(10)
C84 C79 C80 O64 174.0(7)
O66 C79 C80 C81 177.3(8)
C84 C79 C80 C81 53.8(11)
C83 O68 C81 C82 -173.1(9)
C83 O68 C81 C80 60.3(10)
O64 C80 C81 O68 -173.2(7)
C79 C80 C81 O68 -56.2(10)
O64 C80 C81 C82 65.6(12)
C79 C80 C81 C82 -177.4(9)
O68 C81 C82 O67 -66.0(11)
C80 C81 C82 O67 55.3(13)
C81 O68 C83 O69 61.3(10)
C81 O68 C83 C84 -59.5(11)
C44 O69 C83 O68 105.8(9)
C44 O69 C83 C84 -132.5(8)
Pb2 O70 C84 C83 -73.4(9)
Pb3 O70 C84 C83 175.1(7)
Pb2 O70 C84 C79 54.0(9)
Pb3 O70 C84 C79 -57.5(8)
O68 C83 C84 O70 -179.8(8)
O69 C83 C84 O70 58.9(11)
O68 C83 C84 C79 52.7(11)
O69 C83 C84 C79 -68.6(10)
O66 C79 C84 O70 55.2(10)
C80 C79 C84 O70 178.8(8)
O66 C79 C84 C83 -175.0(7)
C80 C79 C84 C83 -51.4(11)
